data_7704900
loop_
_publ_author_name
'Ke, Hongshan'
'Yang, Yongsheng'
'Wei, Wen'
'Jiang, Youdong'
'Zhang, Yi-Quan'
'Xie, Gang'
'Chen, Sanping'

_publ_section_title
;
 Synergistic effect of mixed ligands on the anisotropy axis of two
 dinuclear dysprosium complexes.
;
_journal_issue 30
_journal_name_full 'Dalton transactions (Cambridge, England : 2003)'
_journal_page_first 10594
_journal_page_last 10602
_journal_paper_doi 10.1039/d0dt02139c
_journal_volume 49
_journal_year 2020
_chemical_formula_moiety 'C82 H98 Dy2 N4 O14, 1.5(C H4 O)'
_chemical_formula_sum 'C83.5 H104 Dy2 N4 O15.5'
_chemical_formula_weight 1736.70
_space_group_crystal_system tetragonal
_space_group_IT_number 88
_space_group_name_Hall '-I 4ad'
_space_group_name_H-M_alt 'I 41/a :2'
_atom_sites_solution_hydrogens mixed
_atom_sites_solution_primary dual
_audit_creation_date 2019-11-21
_audit_creation_method
;
Olex2 1.2
(compiled 2018.05.29 svn.r3508 for OlexSys, GUI svn.r5506)
;
_audit_update_record
;
2020-05-13 deposited with the CCDC.	2020-07-06 downloaded from the CCDC.
;
_cell_angle_alpha 90
_cell_angle_beta 90
_cell_angle_gamma 90
_cell_formula_units_Z 16
_cell_length_a 40.7539(19)
_cell_length_b 40.7539(19)
_cell_length_c 20.1854(9)
_cell_measurement_reflns_used 9958
_cell_measurement_temperature 150.0
_cell_measurement_theta_max 25.466
_cell_measurement_theta_min 2.293
_cell_volume 33526(3)
_computing_cell_refinement 'SAINT V8.38A (?, 2016)'
_computing_data_collection 'SAINT V8.38A (?, 2016)'
_computing_data_reduction 'SAINT V8.38A (?, 2016)'
_computing_molecular_graphics 'Olex2 (Dolomanov et al., 2009)'
_computing_publication_material 'Olex2 (Dolomanov et al., 2009)'
_computing_structure_refinement 'ShelXL (Sheldrick, 2015)'
_computing_structure_solution 'ShelXT (Sheldrick, 2015)'
_diffrn_ambient_temperature 150.0
_diffrn_measured_fraction_theta_full 0.999
_diffrn_measured_fraction_theta_max 0.999
_diffrn_measurement_device_type 'Bruker APEX-II CCD'
_diffrn_measurement_method '\f and \w scans'
_diffrn_radiation_type MoK\a
_diffrn_radiation_wavelength 0.71073
_diffrn_reflns_av_R_equivalents 0.0834
_diffrn_reflns_av_unetI/netI 0.0528
_diffrn_reflns_Laue_measured_fraction_full 0.999
_diffrn_reflns_Laue_measured_fraction_max 0.999
_diffrn_reflns_limit_h_max 49
_diffrn_reflns_limit_h_min -49
_diffrn_reflns_limit_k_max 49
_diffrn_reflns_limit_k_min -49
_diffrn_reflns_limit_l_max 24
_diffrn_reflns_limit_l_min -24
_diffrn_reflns_number 121120
_diffrn_reflns_point_group_measured_fraction_full 0.999
_diffrn_reflns_point_group_measured_fraction_max 0.999
_diffrn_reflns_theta_full 25.242
_diffrn_reflns_theta_max 25.710
_diffrn_reflns_theta_min 2.235
_diffrn_standards_number 0
_exptl_absorpt_coefficient_mu 1.833
_exptl_absorpt_correction_T_max 0.2594
_exptl_absorpt_correction_T_min 0.2176
_exptl_absorpt_correction_type multi-scan
_exptl_absorpt_process_details
'SADABS-2016/2 (Bruker,2016/2) was used for absorption correction. wR2(int) was 0.0700 before and 0.0584 after correction. The Ratio of minimum to maximum transmission is 0.8389. The \l/2 correction factor is Not present.'
_exptl_crystal_colour Yellow
_exptl_crystal_colour_primary yellow
_exptl_crystal_density_diffrn 1.376
_exptl_crystal_description plate
_exptl_crystal_F_000 14224
_exptl_crystal_size_max 0.12
_exptl_crystal_size_mid 0.11
_exptl_crystal_size_min 0.1
_refine_diff_density_max 1.176
_refine_diff_density_min -1.322
_refine_diff_density_rms 0.105
_refine_ls_extinction_method none
_refine_ls_goodness_of_fit_ref 1.068
_refine_ls_hydrogen_treatment mixed
_refine_ls_matrix_type full
_refine_ls_number_parameters 1045
_refine_ls_number_reflns 15945
_refine_ls_number_restraints 88
_refine_ls_restrained_S_all 1.067
_refine_ls_R_factor_all 0.0872
_refine_ls_R_factor_gt 0.0505
_refine_ls_shift/su_max 0.004
_refine_ls_shift/su_mean 0.000
_refine_ls_structure_factor_coef Fsqd
_refine_ls_weighting_details 'w=1/[\s^2^(Fo^2^)+(0.0278P)^2^+330.0530P] where P=(Fo^2^+2Fc^2^)/3'
_refine_ls_weighting_scheme calc
_refine_ls_wR_factor_gt 0.1004
_refine_ls_wR_factor_ref 0.1163
_reflns_Friedel_coverage 0.000
_reflns_number_gt 11138
_reflns_number_total 15945
_reflns_threshold_expression 'I > 2\s(I)'
_cod_data_source_file d0dt02139c2.cif
_cod_data_source_block 2
_cod_depositor_comments
;
The following automatic conversions were performed:

data item '_exptl_crystal_colour_primary' value 'Yellow' was changed
to 'yellow' in accordance with the
/home/data/users/saulius/crontab/automatic-downloads/rss-feeds/RSC/lib/dictionaries/cif_core.dic
dictionary named 'cif_core.dic' version 2.4.2 last updated on
2011-04-26.

Automatic conversion script
Id: cif_fix_values 7556 2019-12-06 15:28:31Z antanas 

 Adding full bibliography for 7704900--7704901.cif.

 Adding full bibliography for 7704900--7704901.cif.
;
_cod_original_sg_symbol_H-M 'I 41/a'
_cod_original_formula_sum 'C83.50 H104 Dy2 N4 O15.50'
_cod_database_code 7704900
_shelx_shelxl_version_number 2018/3
_shelx_space_group_comment
;
The symmetry employed for this shelxl refinement is uniquely defined
by the following loop, which should always be used as a source of
symmetry information in preference to the above space-group names.
They are only intended as comments.
;
_shelx_estimated_absorpt_t_max 0.838
_shelx_estimated_absorpt_t_min 0.810
_olex2_refinement_description
;
1. Fixed Uiso
 At 1.2 times of:
  All C(H) groups
 At 1.5 times of:
  All C(H,H,H) groups, All C(H,H,H,H,H,H) groups, All O(H) groups
2. Restrained distances
 O13-H13A
 0.87 with sigma of 0.01
 O14-H14
 0.87 with sigma of 0.01
 C81-H13A
 1.90048 with sigma of 0.02
 Dy2-H13A
 3.061865 with sigma of 0.02
 C82-H14
 1.890791 with sigma of 0.02
 Dy1-H14
 3.044039 with sigma of 0.02
 C33-C34 \\sim C33-C34A
 with sigma of 0.02
 C33-C35 \\sim C33-C35A
 with sigma of 0.02
 C33-C36 \\sim C33-C36A
 with sigma of 0.02
 O3AA-C1AA \\sim O0AA-C3AA
 with sigma of 0.02
3. Uiso/Uaniso restraints and constraints
C1AA \\sim O0AA \\sim O3AA \\sim C3AA: within 2A with sigma of 0.01 and sigma
for terminal atoms of 0.02
4. Rigid body (RIGU) restrains
 C33, C34, C35, C36
 with sigma for 1-2 distances of 0.001 and sigma for 1-3 distances of 0.002
 C33, C34, C34A, C36A, C35A
 with sigma for 1-2 distances of 0.001 and sigma for 1-3 distances of 0.002
 C1AA, O3AA
 with sigma for 1-2 distances of 0.001 and sigma for 1-3 distances of 0.002
 O0AA, C3AA
 with sigma for 1-2 distances of 0.001 and sigma for 1-3 distances of 0.002
5. Others
 Sof(H0AD)=Sof(H0AE)=Sof(H0AF)=Sof(O1AA)=Sof(H1AA)=1-FVAR(1)
 Sof(C1AA)=Sof(H1AB)=Sof(H1AC)=Sof(H1AD)=Sof(O3AA)=Sof(H3AD)=0.5*(1-FVAR(2))
 Sof(O0AA)=Sof(H0AG)=Sof(C3AA)=Sof(H3AA)=Sof(H3AB)=Sof(H3AC)=0.5*FVAR(2)
 Sof(H0AA)=Sof(H0AB)=Sof(H0AC)=Sof(O2AA)=Sof(H2AA)=FVAR(1)
 Sof(C34A)=Sof(H34D)=Sof(H34E)=Sof(H34F)=Sof(C36A)=Sof(H36D)=Sof(H36E)=
 Sof(H36F)=Sof(C35A)=Sof(H35D)=Sof(H35E)=Sof(H35F)=1-FVAR(2)
 Sof(C34)=Sof(H34A)=Sof(H34B)=Sof(H34C)=Sof(C35)=Sof(H35A)=Sof(H35B)=Sof(H35C)=
 Sof(C36)=Sof(H36A)=Sof(H36B)=Sof(H36C)=FVAR(2)
6.a Riding coordinates:
 C0AA(H0AD,H0AE,H0AF), C0AA(H0AA,H0AB,H0AC), C3AA(H3AA,H3AB,H3AC)
6.b Aromatic/amide H refined with riding coordinates:
 C2(H2), C3(H3), C4(H4), C9(H9), C10(H10), C13(H13), C22(H22), C23(H23),
 C24(H24), C27(H27), C30(H30), C31(H31), C40(H40), C41(H41), C42(H42), C44(H44),
  C45(H45), C53(H53), C62(H62), C63(H63), C64(H64), C66(H66), C67(H67), C75(H75)
6.c Tetrahedral OH refined with riding coordinates:
 O1AA(H1AA), O2AA(H2AA), O0AA(H0AG), O3AA(H3AD)
6.d Idealised Me refined as rotating group:
 C1(H1A,H1B,H1C), C16(H16A,H16B,H16C), C17(H17A,H17B,H17C), C18(H18A,H18B,
 H18C), C19(H19A,H19B,H19C), C34(H34A,H34B,H34C), C35(H35A,H35B,H35C), C36(H36A,
 H36B,H36C), C37(H37A,H37B,H37C), C50(H50A,H50B,H50C), C51(H51A,H51B,H51C),
 C52(H52A,H52B,H52C), C56(H56A,H56B,H56C), C57(H57A,H57B,H57C), C58(H58A,H58B,
 H58C), C59(H59A,H59B,H59C), C72(H72A,H72B,H72C), C73(H73A,H73B,H73C), C74(H74A,
 H74B,H74C), C78(H78A,H78B,H78C), C79(H79A,H79B,H79C), C80(H80A,H80B,H80C),
 C81(H81A,H81B,H81C), C82(H82A,H82B,H82C), C34A(H34D,H34E,H34F), C36A(H36D,H36E,
 H36F), C35A(H35D,H35E,H35F), C1AA(H1AB,H1AC,H1AD)
;
_platon_squeeze_void_probe_radius 1.20
_olex2_submission_special_instructions 'No special instructions were received'

loop_
_space_group_symop_operation_xyz
'x, y, z'
'-x+1/2, -y, z+1/2'
'-y+3/4, x+1/4, z+1/4'
'y+3/4, -x+3/4, z+3/4'
'x+1/2, y+1/2, z+1/2'
'-x+1, -y+1/2, z+1'
'-y+5/4, x+3/4, z+3/4'
'y+5/4, -x+5/4, z+5/4'
'-x, -y, -z'
'x-1/2, y, -z-1/2'
'y-3/4, -x-1/4, -z-1/4'
'-y-3/4, x-3/4, -z-3/4'
'-x+1/2, -y+1/2, -z+1/2'
'x, y+1/2, -z'
'y-1/4, -x+1/4, -z+1/4'
'-y-1/4, x-1/4, -z-1/4'

loop_
_atom_site_label
_atom_site_type_symbol
_atom_site_fract_x
_atom_site_fract_y
_atom_site_fract_z
_atom_site_U_iso_or_equiv
_atom_site_adp_type
_atom_site_occupancy
_atom_site_site_symmetry_order
_atom_site_calc_flag
_atom_site_refinement_flags_posn
_atom_site_refinement_flags_adp
_atom_site_refinement_flags_occupancy
_atom_site_disorder_assembly
_atom_site_disorder_group
C1 C 0.79281(18) 0.6175(2) 0.2568(3) 0.057(2) Uani 1 1 d . . . . .
H1A H 0.779764 0.599313 0.239178 0.086 Uiso 1 1 calc GR . . . .
H1B H 0.812442 0.620551 0.229481 0.086 Uiso 1 1 calc GR . . . .
H1C H 0.779672 0.637663 0.256214 0.086 Uiso 1 1 calc GR . . . .
C2 C 0.73271(17) 0.6028(2) 0.4719(4) 0.056(2) Uani 1 1 d . . . . .
H2 H 0.717061 0.600591 0.506499 0.068 Uiso 1 1 calc R . . . .
C3 C 0.72268(19) 0.6012(2) 0.4074(4) 0.062(2) Uani 1 1 d . . . . .
H3 H 0.700108 0.598056 0.397440 0.074 Uiso 1 1 calc R . . . .
C4 C 0.74560(17) 0.6041(2) 0.3558(3) 0.0533(19) Uani 1 1 d . . . . .
H4 H 0.738675 0.603043 0.310928 0.064 Uiso 1 1 calc R . . . .
C5 C 0.77773(16) 0.60841(16) 0.3708(3) 0.0395(15) Uani 1 1 d . . . . .
C6 C 0.78944(16) 0.61179(16) 0.4376(3) 0.0401(15) Uani 1 1 d . . . . .
C7 C 0.76617(16) 0.60771(17) 0.4876(3) 0.0431(16) Uani 1 1 d . . . . .
C8 C 0.77558(17) 0.60781(17) 0.5561(3) 0.0439(17) Uani 1 1 d . . . . .
C9 C 0.7748(2) 0.5938(2) 0.7749(4) 0.069(2) Uani 1 1 d . . . . .
H9 H 0.766497 0.589545 0.818011 0.083 Uiso 1 1 calc R . . . .
C10 C 0.7535(2) 0.5908(2) 0.7224(4) 0.078(3) Uani 1 1 d . . . . .
H10 H 0.731386 0.584098 0.727837 0.094 Uiso 1 1 calc R . . . .
C11 C 0.7669(2) 0.5985(2) 0.6607(3) 0.054(2) Uani 1 1 d . . . . .
C12 C 0.79898(18) 0.60735(18) 0.6530(3) 0.0466(17) Uani 1 1 d . . . . .
C13 C 0.8204(2) 0.60957(16) 0.7063(3) 0.0483(18) Uani 1 1 d . . . . .
H13 H 0.842699 0.615567 0.700379 0.058 Uiso 1 1 calc R . . . .
C14 C 0.8076(2) 0.60255(18) 0.7695(3) 0.0502(19) Uani 1 1 d . . . . .
C15 C 0.8291(2) 0.6074(2) 0.8303(3) 0.063(2) Uani 1 1 d . . . . .
C16 C 0.8654(2) 0.6062(2) 0.8158(4) 0.073(3) Uani 1 1 d . . . . .
H16A H 0.871313 0.624456 0.786575 0.110 Uiso 1 1 calc GR . . . .
H16B H 0.870721 0.585364 0.793973 0.110 Uiso 1 1 calc GR . . . .
H16C H 0.877707 0.607921 0.857317 0.110 Uiso 1 1 calc GR . . . .
C17 C 0.8213(3) 0.6412(3) 0.8588(5) 0.104(4) Uani 1 1 d . . . . .
H17A H 0.822923 0.657730 0.823651 0.156 Uiso 1 1 calc GR . . . .
H17B H 0.836906 0.646420 0.894129 0.156 Uiso 1 1 calc GR . . . .
H17C H 0.798949 0.641169 0.876799 0.156 Uiso 1 1 calc GR . . . .
C18 C 0.8217(3) 0.5810(3) 0.8836(4) 0.091(3) Uani 1 1 d . . . . .
H18A H 0.839204 0.581165 0.917037 0.136 Uiso 1 1 calc GR . . . .
H18B H 0.820673 0.559380 0.862711 0.136 Uiso 1 1 calc GR . . . .
H18C H 0.800694 0.585948 0.904914 0.136 Uiso 1 1 calc GR . . . .
C19 C 0.88414(19) 0.72669(17) 0.5420(3) 0.0522(19) Uani 1 1 d . . . . .
H19A H 0.901591 0.729039 0.575098 0.078 Uiso 1 1 calc GR . . . .
H19B H 0.862726 0.728624 0.563796 0.078 Uiso 1 1 calc GR . . . .
H19C H 0.886343 0.743943 0.508521 0.078 Uiso 1 1 calc GR . . . .
C20 C 0.91319(15) 0.65969(16) 0.4377(3) 0.0351(14) Uani 1 1 d . . . . .
C21 C 0.91454(15) 0.68935(16) 0.4736(3) 0.0366(15) Uani 1 1 d . . . . .
C22 C 0.94124(17) 0.70980(16) 0.4694(3) 0.0430(16) Uani 1 1 d . . . . .
H22 H 0.941461 0.730043 0.492776 0.052 Uiso 1 1 calc R . . . .
C23 C 0.96789(18) 0.70062(17) 0.4309(3) 0.0490(18) Uani 1 1 d . . . . .
H23 H 0.986364 0.714777 0.428246 0.059 Uiso 1 1 calc R . . . .
C24 C 0.96819(16) 0.67201(16) 0.3969(3) 0.0422(16) Uani 1 1 d . . . . .
H24 H 0.986803 0.666013 0.371290 0.051 Uiso 1 1 calc R . . . .
C25 C 0.94028(16) 0.65092(16) 0.3999(3) 0.0377(15) Uani 1 1 d . . . . .
C26 C 0.94113(16) 0.61891(16) 0.3685(3) 0.0369(15) Uani 1 1 d . . . . .
C27 C 0.92360(17) 0.53630(16) 0.3333(3) 0.0428(16) Uani 1 1 d . . . . .
H27 H 0.901983 0.530242 0.345976 0.051 Uiso 1 1 calc R . . . .
C28 C 0.93424(16) 0.56840(16) 0.3399(3) 0.0390(15) Uani 1 1 d . . . . .
C29 C 0.96562(17) 0.57690(16) 0.3225(3) 0.0418(16) Uani 1 1 d . . . . .
C30 C 0.98790(18) 0.55542(18) 0.2957(3) 0.0519(18) Uani 1 1 d . . . . .
H30 H 1.009409 0.561907 0.283213 0.062 Uiso 1 1 calc R . . . .
C31 C 0.97669(18) 0.52366(18) 0.2884(4) 0.0550(19) Uani 1 1 d . . . . .
H31 H 0.991079 0.507994 0.269148 0.066 Uiso 1 1 calc R . . . .
C32 C 0.94519(18) 0.51310(17) 0.3076(3) 0.0483(17) Uani 1 1 d . . . . .
C33 C 0.9353(2) 0.47714(18) 0.3044(4) 0.0629(19) Uani 1 1 d D U . . .
C34 C 0.9042(4) 0.4736(3) 0.2590(8) 0.085(4) Uani 0.725(18) 1 d D U P A 1
H34A H 0.886592 0.487633 0.276032 0.128 Uiso 0.725(18) 1 calc GR . P A 1
H34B H 0.896912 0.450702 0.258942 0.128 Uiso 0.725(18) 1 calc GR . P A 1
H34C H 0.909744 0.480298 0.213731 0.128 Uiso 0.725(18) 1 calc GR . P A 1
C35 C 0.9593(5) 0.4538(5) 0.2747(11) 0.118(7) Uani 0.725(18) 1 d D U P A 1
H35A H 0.967022 0.462487 0.232147 0.176 Uiso 0.725(18) 1 calc GR . P A 1
H35B H 0.948692 0.432526 0.267602 0.176 Uiso 0.725(18) 1 calc GR . P A 1
H35C H 0.977988 0.451116 0.304730 0.176 Uiso 0.725(18) 1 calc GR . P A 1
C36 C 0.9235(5) 0.4651(3) 0.3714(6) 0.091(5) Uani 0.725(18) 1 d D U P A 1
H36A H 0.941828 0.465104 0.402770 0.137 Uiso 0.725(18) 1 calc GR . P A 1
H36B H 0.914781 0.442797 0.367057 0.137 Uiso 0.725(18) 1 calc GR . P A 1
H36C H 0.906134 0.479697 0.387805 0.137 Uiso 0.725(18) 1 calc GR . P A 1
C37 C 0.7855(2) 0.5243(2) 0.5287(4) 0.064(2) Uani 1 1 d . . . . .
H37A H 0.763905 0.527828 0.508384 0.096 Uiso 1 1 calc GR . . . .
H37B H 0.786894 0.536874 0.570009 0.096 Uiso 1 1 calc GR . . . .
H37C H 0.788362 0.500914 0.538295 0.096 Uiso 1 1 calc GR . . . .
C38 C 0.83066(17) 0.53955(16) 0.3763(3) 0.0413(16) Uani 1 1 d . . . . .
C39 C 0.80934(17) 0.52299(17) 0.4205(3) 0.0438(16) Uani 1 1 d . . . . .
C40 C 0.79022(18) 0.49700(18) 0.4006(4) 0.0510(18) Uani 1 1 d . . . . .
H40 H 0.776443 0.486099 0.431514 0.061 Uiso 1 1 calc R . . . .
C41 C 0.79117(19) 0.48673(17) 0.3345(4) 0.0522(19) Uani 1 1 d . . . . .
H41 H 0.778258 0.468577 0.320682 0.063 Uiso 1 1 calc R . . . .
C42 C 0.81073(18) 0.50282(16) 0.2896(4) 0.0487(18) Uani 1 1 d . . . . .
H42 H 0.811266 0.495627 0.244893 0.058 Uiso 1 1 calc R . . . .
C43 C 0.82995(16) 0.52979(16) 0.3091(3) 0.0403(15) Uani 1 1 d . . . . .
C44 C 0.84919(17) 0.54641(16) 0.2593(3) 0.0419(16) Uani 1 1 d . . . . .
H44 H 0.850965 0.536030 0.217328 0.050 Uiso 1 1 calc R . . . .
C45 C 0.90081(18) 0.56656(18) 0.1698(3) 0.0479(18) Uani 1 1 d . . . . .
H45 H 0.897469 0.543496 0.170726 0.058 Uiso 1 1 calc R . . . .
C46 C 0.88495(17) 0.58646(17) 0.2158(3) 0.0442(17) Uani 1 1 d . . . . .
C47 C 0.89003(15) 0.62028(16) 0.2189(3) 0.0374(15) Uani 1 1 d . . . . .
C48 C 0.91059(17) 0.63473(17) 0.1697(3) 0.0423(16) Uani 1 1 d . . . . .
C49 C 0.91498(18) 0.67183(17) 0.1663(3) 0.0474(17) Uani 1 1 d . . . . .
C50 C 0.93033(19) 0.68496(18) 0.2308(4) 0.056(2) Uani 1 1 d . . . . .
H50A H 0.917375 0.677438 0.268772 0.084 Uiso 1 1 calc GR . . . .
H50B H 0.930533 0.709001 0.229795 0.084 Uiso 1 1 calc GR . . . .
H50C H 0.952863 0.676796 0.234855 0.084 Uiso 1 1 calc GR . . . .
C51 C 0.9375(2) 0.68297(19) 0.1092(4) 0.061(2) Uani 1 1 d . . . . .
H51A H 0.959187 0.672830 0.114304 0.091 Uiso 1 1 calc GR . . . .
H51B H 0.939774 0.706902 0.110146 0.091 Uiso 1 1 calc GR . . . .
H51C H 0.927947 0.676237 0.066761 0.091 Uiso 1 1 calc GR . . . .
C52 C 0.88157(19) 0.68807(19) 0.1554(4) 0.057(2) Uani 1 1 d . . . . .
H52A H 0.872978 0.681759 0.111909 0.086 Uiso 1 1 calc GR . . . .
H52B H 0.884033 0.711972 0.157369 0.086 Uiso 1 1 calc GR . . . .
H52C H 0.866306 0.680888 0.190018 0.086 Uiso 1 1 calc GR . . . .
C53 C 0.92516(19) 0.61428(17) 0.1233(3) 0.0497(18) Uani 1 1 d . . . . .
H53 H 0.938431 0.624000 0.089967 0.060 Uiso 1 1 calc R . . . .
C54 C 0.92142(19) 0.58018(18) 0.1228(3) 0.0504(18) Uani 1 1 d . . . . .
C55 C 0.9405(2) 0.5591(2) 0.0719(4) 0.069(2) Uani 1 1 d . . . . .
C56 C 0.9330(3) 0.5226(2) 0.0790(5) 0.091(3) Uani 1 1 d . . . . .
H56A H 0.945126 0.510271 0.045153 0.137 Uiso 1 1 calc GR . . . .
H56B H 0.909432 0.518928 0.073200 0.137 Uiso 1 1 calc GR . . . .
H56C H 0.939716 0.515097 0.123072 0.137 Uiso 1 1 calc GR . . . .
C57 C 0.9304(3) 0.5703(2) 0.0022(4) 0.100(4) Uani 1 1 d . . . . .
H57A H 0.933429 0.594127 -0.001622 0.151 Uiso 1 1 calc GR . . . .
H57B H 0.907321 0.564858 -0.005498 0.151 Uiso 1 1 calc GR . . . .
H57C H 0.944091 0.559226 -0.030895 0.151 Uiso 1 1 calc GR . . . .
C58 C 0.9773(2) 0.5644(3) 0.0814(5) 0.096(3) Uani 1 1 d . . . . .
H58A H 0.983983 0.555413 0.124374 0.145 Uiso 1 1 calc GR . . . .
H58B H 0.982137 0.587904 0.080005 0.145 Uiso 1 1 calc GR . . . .
H58C H 0.989299 0.553173 0.045953 0.145 Uiso 1 1 calc GR . . . .
C59 C 0.7409(2) 0.6941(2) 0.3766(4) 0.076(3) Uani 1 1 d . . . . .
H59A H 0.723586 0.678148 0.386365 0.114 Uiso 1 1 calc GR . . . .
H59B H 0.748878 0.690685 0.331252 0.114 Uiso 1 1 calc GR . . . .
H59C H 0.732168 0.716369 0.380836 0.114 Uiso 1 1 calc GR . . . .
C60 C 0.78767(17) 0.68787(17) 0.5290(3) 0.0433(16) Uani 1 1 d . . . . .
C61 C 0.75967(17) 0.69197(17) 0.4875(3) 0.0453(17) Uani 1 1 d . . . . .
C62 C 0.72930(19) 0.6971(2) 0.5133(4) 0.067(2) Uani 1 1 d . . . . .
H62 H 0.710968 0.698988 0.484497 0.080 Uiso 1 1 calc R . . . .
C63 C 0.7248(2) 0.6996(3) 0.5815(4) 0.084(3) Uani 1 1 d . . . . .
H63 H 0.703493 0.703182 0.599170 0.101 Uiso 1 1 calc R . . . .
C64 C 0.7507(2) 0.6968(2) 0.6220(4) 0.072(3) Uani 1 1 d . . . . .
H64 H 0.747509 0.699317 0.668301 0.087 Uiso 1 1 calc R . . . .
C65 C 0.78274(18) 0.69025(19) 0.5982(3) 0.0506(18) Uani 1 1 d . . . . .
C66 C 0.8094(2) 0.68822(19) 0.6444(3) 0.055(2) Uani 1 1 d . . . . .
H66 H 0.805377 0.695641 0.688289 0.066 Uiso 1 1 calc R . . . .
C67 C 0.8653(2) 0.6997(2) 0.7314(4) 0.072(3) Uani 1 1 d . . . . .
H67 H 0.846678 0.712793 0.741751 0.086 Uiso 1 1 calc R . . . .
C68 C 0.86449(19) 0.67904(17) 0.6772(3) 0.0481(18) Uani 1 1 d . . . . .
C69 C 0.89104(17) 0.65865(17) 0.6612(3) 0.0431(17) Uani 1 1 d . . . . .
C70 C 0.92063(19) 0.66136(18) 0.6983(3) 0.0514(19) Uani 1 1 d . . . . .
C71 C 0.95053(18) 0.6409(2) 0.6799(3) 0.0538(19) Uani 1 1 d . . . . .
C72 C 0.9805(2) 0.6490(2) 0.7233(4) 0.073(3) Uani 1 1 d . . . . .
H72A H 0.984462 0.672662 0.722461 0.110 Uiso 1 1 calc GR . . . .
H72B H 0.999768 0.637411 0.706172 0.110 Uiso 1 1 calc GR . . . .
H72C H 0.976222 0.641941 0.768957 0.110 Uiso 1 1 calc GR . . . .
C73 C 0.94305(19) 0.60417(18) 0.6899(4) 0.057(2) Uani 1 1 d . . . . .
H73A H 0.939707 0.599742 0.737116 0.085 Uiso 1 1 calc GR . . . .
H73B H 0.961525 0.591072 0.673564 0.085 Uiso 1 1 calc GR . . . .
H73C H 0.923154 0.598338 0.665278 0.085 Uiso 1 1 calc GR . . . .
C74 C 0.96072(19) 0.6472(2) 0.6079(4) 0.066(2) Uani 1 1 d . . . . .
H74A H 0.942903 0.640591 0.578194 0.099 Uiso 1 1 calc GR . . . .
H74B H 0.980470 0.634462 0.597684 0.099 Uiso 1 1 calc GR . . . .
H74C H 0.965310 0.670625 0.601901 0.099 Uiso 1 1 calc GR . . . .
C75 C 0.9200(2) 0.68272(19) 0.7525(4) 0.065(2) Uani 1 1 d . . . . .
H75 H 0.939355 0.684420 0.778536 0.077 Uiso 1 1 calc R . . . .
C76 C 0.8933(2) 0.70152(19) 0.7710(4) 0.073(3) Uani 1 1 d . . . . .
C77 C 0.8944(3) 0.7233(3) 0.8340(4) 0.090(3) Uani 1 1 d . . . . .
C78 C 0.9027(3) 0.7021(3) 0.8940(4) 0.119(5) Uani 1 1 d . . . . .
H78A H 0.924572 0.692490 0.888164 0.178 Uiso 1 1 calc GR . . . .
H78B H 0.886440 0.684523 0.898149 0.178 Uiso 1 1 calc GR . . . .
H78C H 0.902465 0.715645 0.934076 0.178 Uiso 1 1 calc GR . . . .
C79 C 0.9184(4) 0.7490(3) 0.8233(6) 0.166(7) Uani 1 1 d . . . . .
H79A H 0.923216 0.759906 0.865534 0.249 Uiso 1 1 calc GR . . . .
H79B H 0.909584 0.765117 0.791931 0.249 Uiso 1 1 calc GR . . . .
H79C H 0.938560 0.739462 0.805350 0.249 Uiso 1 1 calc GR . . . .
C80 C 0.8598(3) 0.7386(3) 0.8503(5) 0.134(6) Uani 1 1 d . . . . .
H80A H 0.860609 0.749504 0.893533 0.201 Uiso 1 1 calc GR . . . .
H80B H 0.843247 0.721192 0.851234 0.201 Uiso 1 1 calc GR . . . .
H80C H 0.853999 0.754709 0.816093 0.201 Uiso 1 1 calc GR . . . .
C81 C 0.89818(17) 0.57201(18) 0.5252(3) 0.0493(18) Uani 1 1 d D . . . .
H81A H 0.903996 0.564421 0.480671 0.074 Uiso 1 1 calc GR . . . .
H81B H 0.899535 0.553608 0.556354 0.074 Uiso 1 1 calc GR . . . .
H81C H 0.913420 0.589314 0.538959 0.074 Uiso 1 1 calc GR . . . .
C82 C 0.8470(2) 0.70029(19) 0.3412(4) 0.072(3) Uani 1 1 d D . . . .
H82A H 0.861052 0.709634 0.375856 0.108 Uiso 1 1 calc GR . . . .
H82B H 0.828855 0.715339 0.331956 0.108 Uiso 1 1 calc GR . . . .
H82C H 0.859975 0.697025 0.300804 0.108 Uiso 1 1 calc GR . . . .
Dy1 Dy 0.85916(2) 0.61376(2) 0.35938(2) 0.03458(9) Uani 1 1 d D . . . .
Dy2 Dy 0.85091(2) 0.64313(2) 0.53337(2) 0.03651(9) Uani 1 1 d D . . . .
N1 N 0.80393(14) 0.61360(14) 0.5840(2) 0.0412(13) Uani 1 1 d . . . . .
N2 N 0.91861(13) 0.59626(13) 0.3661(2) 0.0385(12) Uani 1 1 d . . . . .
N3 N 0.86406(13) 0.57382(13) 0.2665(2) 0.0387(13) Uani 1 1 d . . . . .
N4 N 0.83843(14) 0.67712(14) 0.6313(2) 0.0448(14) Uani 1 1 d . . . . .
O1 O 0.80239(10) 0.61027(11) 0.32365(19) 0.0407(11) Uani 1 1 d . . . . .
O2 O 0.82063(11) 0.61834(10) 0.44720(18) 0.0369(10) Uani 1 1 d . . . . .
O3 O 0.75157(12) 0.59812(14) 0.6001(2) 0.0580(14) Uani 1 1 d . . . . .
O4 O 0.88671(11) 0.69500(11) 0.5107(2) 0.0418(11) Uani 1 1 d . . . . .
O5 O 0.88644(10) 0.64131(11) 0.44317(19) 0.0376(10) Uani 1 1 d . . . . .
O6 O 0.97085(11) 0.60940(11) 0.3416(2) 0.0419(11) Uani 1 1 d . . . . .
O7 O 0.81061(12) 0.53500(12) 0.4841(2) 0.0510(12) Uani 1 1 d . . . . .
O8 O 0.84981(11) 0.56290(11) 0.3985(2) 0.0416(11) Uani 1 1 d . . . . .
O9 O 0.87581(11) 0.63754(11) 0.26682(19) 0.0408(11) Uani 1 1 d . . . . .
O10 O 0.76727(12) 0.68977(12) 0.4218(2) 0.0507(12) Uani 1 1 d . . . . .
O11 O 0.81625(11) 0.68246(11) 0.5020(2) 0.0400(10) Uani 1 1 d . . . . .
O12 O 0.88821(11) 0.63778(11) 0.6106(2) 0.0446(11) Uani 1 1 d . . . . .
O13 O 0.86549(11) 0.58466(10) 0.5247(2) 0.0404(10) Uani 1 1 d D . . . .
H13A H 0.8540(7) 0.5710(6) 0.500(2) 0.061 Uiso 1 1 d DR . . . .
O14 O 0.83440(12) 0.66978(11) 0.3628(2) 0.0445(11) Uani 1 1 d D . . . .
H14 H 0.8174(10) 0.6737(6) 0.388(3) 0.067 Uiso 1 1 d DR . . . .
C0AA C 0.8335(4) 0.5915(5) 0.0721(7) 0.149(6) Uani 1 1 d . . . . .
H0AD H 0.814570 0.591235 0.042090 0.224 Uiso 0.615(16) 1 d R . P B 2
H0AE H 0.826120 0.596955 0.116980 0.224 Uiso 0.615(16) 1 d R . P B 2
H0AF H 0.843930 0.569855 0.072240 0.224 Uiso 0.615(16) 1 d R . P B 2
H0AA H 0.849530 0.608305 0.059480 0.224 Uiso 0.385(16) 1 d R . P B 1
H0AB H 0.827320 0.594495 0.118620 0.224 Uiso 0.385(16) 1 d R . P B 1
H0AC H 0.813930 0.593575 0.044110 0.224 Uiso 0.385(16) 1 d R . P B 1
O1AA O 0.8557(5) 0.6147(4) 0.0509(11) 0.187(9) Uani 0.615(16) 1 d . . P B 2
H1AA H 0.873854 0.611472 0.069556 0.281 Uiso 0.615(16) 1 calc R . P B 2
O2AA O 0.8470(5) 0.5609(6) 0.0637(14) 0.153(12) Uani 0.385(16) 1 d . . P B 1
H2AA H 0.866078 0.562773 0.048345 0.230 Uiso 0.385(16) 1 calc R . P B 1
O0AA O 0.9947(9) 0.5384(15) 0.464(2) 0.136(11) Uani 0.193(8) 1 d D U P B 1
H0AG H 1.009196 0.528899 0.485928 0.204 Uiso 0.193(8) 1 calc R . P B 1
C3AA C 0.9662(11) 0.527(2) 0.478(3) 0.134(11) Uani 0.193(8) 1 d D U P B 1
H3AA H 0.962364 0.516924 0.522287 0.201 Uiso 0.193(8) 1 d R . P B 1
H3AB H 0.949164 0.542874 0.469037 0.201 Uiso 0.193(8) 1 d R . P B 1
H3AC H 0.965484 0.509224 0.444807 0.201 Uiso 0.193(8) 1 d R . P B 1
C34A C 0.8983(5) 0.4717(8) 0.310(2) 0.080(9) Uani 0.275(18) 1 d D U P A 2
H34D H 0.890211 0.481269 0.351117 0.119 Uiso 0.275(18) 1 calc GR . P A 2
H34E H 0.893615 0.448111 0.309207 0.119 Uiso 0.275(18) 1 calc GR . P A 2
H34F H 0.887289 0.482225 0.272079 0.119 Uiso 0.275(18) 1 calc GR . P A 2
C36A C 0.9528(11) 0.4617(7) 0.3649(17) 0.085(8) Uani 0.275(18) 1 d D U P A 2
H36D H 0.976583 0.464697 0.360484 0.127 Uiso 0.275(18) 1 calc GR . P A 2
H36E H 0.947767 0.438218 0.367015 0.127 Uiso 0.275(18) 1 calc GR . P A 2
H36F H 0.945224 0.472435 0.405572 0.127 Uiso 0.275(18) 1 calc GR . P A 2
C35A C 0.9520(11) 0.4623(10) 0.2451(17) 0.075(9) Uani 0.275(18) 1 d D U P A 2
H35D H 0.947616 0.475849 0.205931 0.113 Uiso 0.275(18) 1 calc GR . P A 2
H35E H 0.943622 0.440101 0.237732 0.113 Uiso 0.275(18) 1 calc GR . P A 2
H35F H 0.975724 0.461414 0.253003 0.113 Uiso 0.275(18) 1 calc GR . P A 2
C1AA C 1.0067(7) 0.5351(12) 0.5129(18) 0.133(11) Uani 0.307(8) 1 d D U P B 2
H1AB H 1.000522 0.512506 0.523771 0.200 Uiso 0.307(8) 1 calc GR . P B 2
H1AC H 1.014870 0.546123 0.552753 0.200 Uiso 0.307(8) 1 calc GR . P B 2
H1AD H 1.023875 0.534954 0.478953 0.200 Uiso 0.307(8) 1 calc GR . P B 2
O3AA O 0.9810(5) 0.5508(8) 0.4904(13) 0.130(10) Uani 0.307(8) 1 d D U P B 2
H3AD H 0.970230 0.538420 0.465308 0.196 Uiso 0.307(8) 1 calc R . P B 2

loop_
_atom_site_aniso_label
_atom_site_aniso_U_11
_atom_site_aniso_U_22
_atom_site_aniso_U_33
_atom_site_aniso_U_23
_atom_site_aniso_U_13
_atom_site_aniso_U_12
C1 0.051(5) 0.091(6) 0.029(3) 0.002(4) -0.004(3) -0.007(4)
C2 0.038(4) 0.088(6) 0.044(4) 0.009(4) 0.003(3) -0.017(4)
C3 0.041(4) 0.096(7) 0.049(4) 0.005(4) -0.003(3) -0.016(4)
C4 0.039(4) 0.083(6) 0.037(4) 0.004(4) -0.005(3) -0.012(4)
C5 0.041(4) 0.046(4) 0.032(3) -0.001(3) -0.001(3) -0.010(3)
C6 0.043(4) 0.044(4) 0.033(3) -0.001(3) 0.008(3) -0.004(3)
C7 0.042(4) 0.057(5) 0.030(3) 0.003(3) 0.000(3) -0.002(3)
C8 0.044(4) 0.051(4) 0.037(4) 0.005(3) 0.009(3) -0.001(3)
C9 0.085(7) 0.094(7) 0.029(4) 0.006(4) 0.009(4) 0.001(5)
C10 0.077(6) 0.117(8) 0.040(4) 0.012(5) 0.008(4) -0.011(6)
C11 0.062(5) 0.071(5) 0.030(4) 0.005(3) 0.000(3) 0.006(4)
C12 0.056(5) 0.052(4) 0.032(3) 0.008(3) 0.003(3) 0.007(4)
C13 0.072(5) 0.040(4) 0.032(3) -0.002(3) 0.000(3) 0.015(4)
C14 0.068(5) 0.051(5) 0.032(4) 0.000(3) 0.000(3) 0.015(4)
C15 0.093(7) 0.067(5) 0.030(4) 0.001(4) -0.005(4) 0.021(5)
C16 0.085(7) 0.092(7) 0.042(4) 0.006(4) -0.021(4) 0.004(5)
C17 0.133(10) 0.104(8) 0.075(6) -0.044(6) -0.042(6) 0.050(7)
C18 0.118(9) 0.115(8) 0.040(4) 0.030(5) -0.006(5) 0.028(7)
C19 0.065(5) 0.043(4) 0.048(4) -0.011(3) 0.003(4) 0.003(4)
C20 0.027(3) 0.047(4) 0.031(3) -0.006(3) -0.002(3) 0.000(3)
C21 0.033(4) 0.047(4) 0.029(3) -0.001(3) -0.002(3) -0.002(3)
C22 0.052(4) 0.034(4) 0.042(4) -0.005(3) -0.003(3) -0.001(3)
C23 0.047(4) 0.048(4) 0.052(4) -0.003(4) 0.002(3) -0.009(3)
C24 0.040(4) 0.043(4) 0.044(4) -0.003(3) 0.001(3) 0.001(3)
C25 0.038(4) 0.038(4) 0.038(3) -0.002(3) -0.005(3) -0.004(3)
C26 0.038(4) 0.042(4) 0.031(3) 0.001(3) -0.001(3) 0.006(3)
C27 0.047(4) 0.043(4) 0.038(4) -0.002(3) 0.003(3) 0.002(3)
C28 0.043(4) 0.039(4) 0.035(3) -0.002(3) -0.002(3) 0.003(3)
C29 0.048(4) 0.036(4) 0.041(4) -0.004(3) -0.002(3) -0.001(3)
C30 0.049(4) 0.051(5) 0.055(4) -0.008(4) 0.007(4) -0.002(4)
C31 0.050(5) 0.050(5) 0.065(5) -0.005(4) 0.014(4) 0.003(4)
C32 0.051(5) 0.046(4) 0.047(4) -0.004(3) 0.000(3) -0.003(3)
C33 0.088(5) 0.032(4) 0.068(4) -0.003(3) 0.010(3) 0.000(3)
C34 0.115(7) 0.054(8) 0.086(8) -0.008(7) -0.010(7) -0.024(7)
C35 0.119(10) 0.040(8) 0.193(17) -0.003(11) 0.077(12) 0.003(7)
C36 0.145(15) 0.052(8) 0.076(6) 0.006(5) 0.022(6) -0.009(8)
C37 0.078(6) 0.067(6) 0.047(4) 0.008(4) 0.014(4) -0.013(4)
C38 0.052(4) 0.035(4) 0.038(4) 0.004(3) -0.006(3) 0.000(3)
C39 0.051(4) 0.042(4) 0.039(4) 0.008(3) -0.006(3) 0.001(3)
C40 0.049(4) 0.048(4) 0.056(5) 0.009(4) -0.003(4) -0.007(4)
C41 0.065(5) 0.035(4) 0.057(5) 0.003(3) -0.012(4) -0.014(4)
C42 0.062(5) 0.037(4) 0.047(4) -0.003(3) -0.011(4) -0.004(3)
C43 0.046(4) 0.037(4) 0.038(3) 0.001(3) -0.003(3) -0.004(3)
C44 0.052(4) 0.042(4) 0.031(3) -0.005(3) -0.006(3) 0.001(3)
C45 0.069(5) 0.044(4) 0.031(3) -0.006(3) 0.006(3) 0.001(4)
C46 0.057(4) 0.051(4) 0.025(3) -0.003(3) 0.006(3) -0.001(3)
C47 0.038(4) 0.041(4) 0.033(3) -0.003(3) -0.002(3) 0.001(3)
C48 0.046(4) 0.055(4) 0.025(3) -0.001(3) 0.000(3) -0.001(3)
C49 0.056(5) 0.047(4) 0.039(4) 0.001(3) 0.007(3) -0.003(3)
C50 0.064(5) 0.047(5) 0.057(5) -0.001(4) 0.004(4) -0.015(4)
C51 0.076(6) 0.056(5) 0.049(4) 0.007(4) 0.017(4) -0.014(4)
C52 0.059(5) 0.058(5) 0.054(5) 0.009(4) 0.001(4) -0.004(4)
C53 0.070(5) 0.048(4) 0.031(3) -0.001(3) 0.010(3) -0.011(4)
C54 0.066(5) 0.057(5) 0.029(3) -0.003(3) 0.009(3) -0.005(4)
C55 0.104(7) 0.059(5) 0.044(4) -0.003(4) 0.030(5) -0.002(5)
C56 0.146(10) 0.058(6) 0.070(6) -0.013(5) 0.044(6) 0.004(6)
C57 0.176(12) 0.086(7) 0.039(5) -0.015(5) 0.021(6) -0.002(7)
C58 0.088(8) 0.104(8) 0.097(7) -0.018(6) 0.054(6) 0.004(6)
C59 0.069(6) 0.104(7) 0.056(5) 0.001(5) -0.030(4) 0.001(5)
C60 0.043(4) 0.050(4) 0.036(3) 0.003(3) 0.004(3) 0.003(3)
C61 0.039(4) 0.052(4) 0.045(4) 0.010(3) 0.000(3) -0.003(3)
C62 0.043(5) 0.093(7) 0.064(5) 0.030(5) -0.003(4) -0.002(4)
C63 0.051(5) 0.139(9) 0.062(5) 0.029(6) 0.014(4) 0.025(6)
C64 0.058(5) 0.117(8) 0.042(4) 0.013(5) 0.020(4) 0.014(5)
C65 0.050(5) 0.067(5) 0.034(4) 0.009(3) 0.004(3) 0.006(4)
C66 0.069(5) 0.068(5) 0.028(3) 0.002(3) 0.007(4) 0.017(4)
C67 0.106(7) 0.066(6) 0.044(4) -0.019(4) -0.028(5) 0.029(5)
C68 0.066(5) 0.052(4) 0.026(3) -0.009(3) -0.013(3) 0.011(4)
C69 0.050(4) 0.050(4) 0.028(3) -0.005(3) -0.011(3) 0.008(3)
C70 0.063(5) 0.047(4) 0.044(4) -0.004(3) -0.018(4) 0.004(4)
C71 0.048(4) 0.069(5) 0.044(4) -0.001(4) -0.018(3) -0.001(4)
C72 0.068(6) 0.087(7) 0.065(5) -0.003(5) -0.034(5) 0.003(5)
C73 0.060(5) 0.053(5) 0.058(5) -0.006(4) -0.011(4) 0.012(4)
C74 0.051(5) 0.088(6) 0.058(5) 0.007(5) -0.013(4) -0.004(4)
C75 0.082(6) 0.052(5) 0.059(5) -0.009(4) -0.043(4) 0.018(4)
C76 0.111(7) 0.050(5) 0.058(5) -0.028(4) -0.046(5) 0.032(5)
C77 0.127(9) 0.081(7) 0.061(5) -0.034(5) -0.046(6) 0.043(7)
C78 0.177(12) 0.125(9) 0.055(6) -0.048(6) -0.053(7) 0.069(9)
C79 0.29(2) 0.111(11) 0.095(9) -0.046(8) 0.009(11) -0.091(13)
C80 0.173(13) 0.143(11) 0.086(8) -0.067(8) -0.066(8) 0.081(10)
C81 0.053(5) 0.052(5) 0.042(4) 0.002(3) -0.003(3) 0.002(4)
C82 0.097(7) 0.045(5) 0.073(6) 0.006(4) 0.032(5) 0.001(5)
Dy1 0.03927(18) 0.03972(18) 0.02475(14) -0.00227(13) -0.00095(12) -0.00353(14)
Dy2 0.03995(19) 0.0459(2) 0.02371(14) -0.00310(13) -0.00356(13) 0.00154(14)
N1 0.046(3) 0.052(4) 0.026(3) 0.004(2) 0.001(2) 0.004(3)
N2 0.045(3) 0.037(3) 0.034(3) -0.003(2) -0.002(2) -0.002(3)
N3 0.053(4) 0.035(3) 0.028(3) 0.002(2) -0.001(2) -0.002(3)
N4 0.052(4) 0.057(4) 0.025(3) 0.000(2) -0.004(3) 0.006(3)
O1 0.039(3) 0.059(3) 0.025(2) 0.000(2) -0.0040(19) -0.006(2)
O2 0.042(3) 0.047(3) 0.022(2) -0.0010(18) -0.0025(18) -0.004(2)
O3 0.053(3) 0.088(4) 0.034(3) 0.007(3) 0.007(2) -0.007(3)
O4 0.047(3) 0.041(3) 0.037(2) -0.009(2) -0.001(2) 0.002(2)
O5 0.034(2) 0.047(3) 0.031(2) -0.0078(19) 0.0006(18) -0.007(2)
O6 0.041(3) 0.041(3) 0.044(3) -0.005(2) 0.006(2) -0.001(2)
O7 0.063(3) 0.055(3) 0.036(2) 0.007(2) 0.001(2) -0.012(3)
O8 0.053(3) 0.040(3) 0.032(2) -0.004(2) -0.001(2) -0.010(2)
O9 0.049(3) 0.043(3) 0.030(2) -0.0028(19) 0.004(2) -0.002(2)
O10 0.052(3) 0.062(3) 0.038(3) 0.005(2) -0.011(2) -0.003(2)
O11 0.040(3) 0.048(3) 0.031(2) -0.001(2) 0.002(2) 0.006(2)
O12 0.048(3) 0.051(3) 0.035(2) -0.009(2) -0.013(2) 0.005(2)
O13 0.043(3) 0.038(3) 0.040(2) -0.003(2) -0.010(2) 0.000(2)
O14 0.053(3) 0.043(3) 0.038(2) 0.002(2) 0.007(2) 0.003(2)
C0AA 0.130(13) 0.189(17) 0.129(12) -0.045(12) -0.033(10) -0.004(14)
O1AA 0.137(15) 0.139(15) 0.29(3) 0.020(15) -0.039(15) -0.056(12)
O2AA 0.102(17) 0.13(2) 0.23(3) -0.088(19) 0.027(17) 0.036(14)
O0AA 0.057(15) 0.26(3) 0.091(17) 0.10(2) 0.003(12) -0.007(15)
C3AA 0.056(15) 0.26(3) 0.090(17) 0.10(2) 0.004(13) -0.005(15)
C34A 0.089(5) 0.045(19) 0.10(2) -0.008(18) 0.012(7) -0.006(7)
C36A 0.125(18) 0.035(16) 0.094(9) 0.013(11) -0.021(13) -0.023(14)
C35A 0.093(19) 0.04(2) 0.088(9) -0.032(14) 0.018(12) -0.029(12)
C1AA 0.046(13) 0.26(3) 0.097(16) 0.091(19) 0.004(11) -0.003(14)
O3AA 0.037(13) 0.26(3) 0.094(15) 0.109(18) 0.019(10) -0.007(13)

loop_
_atom_type_symbol
_atom_type_description
_atom_type_scat_dispersion_real
_atom_type_scat_dispersion_imag
_atom_type_scat_source
C C 0.0033 0.0016 'International Tables Vol C Tables 4.2.6.8 and 6.1.1.4'
H H 0.0000 0.0000 'International Tables Vol C Tables 4.2.6.8 and 6.1.1.4'
Dy Dy -0.1892 4.4098 'International Tables Vol C Tables 4.2.6.8 and 6.1.1.4'
N N 0.0061 0.0033 'International Tables Vol C Tables 4.2.6.8 and 6.1.1.4'
O O 0.0106 0.0060 'International Tables Vol C Tables 4.2.6.8 and 6.1.1.4'

loop_
_geom_angle_atom_site_label_1
_geom_angle_atom_site_label_2
_geom_angle_atom_site_label_3
_geom_angle
_geom_angle_site_symmetry_1
_geom_angle_site_symmetry_3
_geom_angle_publ_flag
H1A C1 H1B 109.5 . . ?
H1A C1 H1C 109.5 . . ?
H1B C1 H1C 109.5 . . ?
O1 C1 H1A 109.5 . . ?
O1 C1 H1B 109.5 . . ?
O1 C1 H1C 109.5 . . ?
C3 C2 H2 119.7 . . ?
C3 C2 C7 120.6(7) . . ?
C7 C2 H2 119.7 . . ?
C2 C3 H3 119.9 . . ?
C2 C3 C4 120.2(7) . . ?
C4 C3 H3 119.9 . . ?
C3 C4 H4 120.4 . . ?
C5 C4 C3 119.2(6) . . ?
C5 C4 H4 120.4 . . ?
C4 C5 C6 122.9(6) . . ?
C4 C5 O1 123.6(6) . . ?
O1 C5 C6 113.5(5) . . ?
C7 C6 C5 116.2(6) . . ?
O2 C6 C5 118.6(5) . . ?
O2 C6 C7 125.1(6) . . ?
C2 C7 C8 118.4(6) . . ?
C6 C7 C2 120.6(6) . . ?
C6 C7 C8 121.0(6) . . ?
N1 C8 C7 130.7(6) . . ?
N1 C8 O3 113.6(6) . . ?
O3 C8 C7 115.5(6) . . ?
C10 C9 H9 117.6 . . ?
C10 C9 C14 124.8(7) . . ?
C14 C9 H9 117.6 . . ?
C9 C10 H10 122.5 . . ?
C9 C10 C11 115.0(8) . . ?
C11 C10 H10 122.5 . . ?
C12 C11 C10 122.3(7) . . ?
C12 C11 O3 109.6(6) . . ?
O3 C11 C10 128.1(8) . . ?
C11 C12 C13 122.0(6) . . ?
C11 C12 N1 107.1(6) . . ?
C13 C12 N1 130.9(7) . . ?
C12 C13 H13 121.4 . . ?
C12 C13 C14 117.2(7) . . ?
C14 C13 H13 121.4 . . ?
C9 C14 C13 118.7(7) . . ?
C9 C14 C15 121.7(7) . . ?
C13 C14 C15 119.4(7) . . ?
C14 C15 C17 107.4(7) . . ?
C14 C15 C18 111.0(8) . . ?
C16 C15 C14 113.9(6) . . ?
C16 C15 C17 108.0(8) . . ?
C16 C15 C18 107.6(7) . . ?
C17 C15 C18 108.8(7) . . ?
C15 C16 H16A 109.5 . . ?
C15 C16 H16B 109.5 . . ?
C15 C16 H16C 109.5 . . ?
H16A C16 H16B 109.5 . . ?
H16A C16 H16C 109.5 . . ?
H16B C16 H16C 109.5 . . ?
C15 C17 H17A 109.5 . . ?
C15 C17 H17B 109.5 . . ?
C15 C17 H17C 109.5 . . ?
H17A C17 H17B 109.5 . . ?
H17A C17 H17C 109.5 . . ?
H17B C17 H17C 109.5 . . ?
C15 C18 H18A 109.5 . . ?
C15 C18 H18B 109.5 . . ?
C15 C18 H18C 109.5 . . ?
H18A C18 H18B 109.5 . . ?
H18A C18 H18C 109.5 . . ?
H18B C18 H18C 109.5 . . ?
H19A C19 H19B 109.5 . . ?
H19A C19 H19C 109.5 . . ?
H19B C19 H19C 109.5 . . ?
O4 C19 H19A 109.5 . . ?
O4 C19 H19B 109.5 . . ?
O4 C19 H19C 109.5 . . ?
C25 C20 C21 118.1(6) . . ?
O5 C20 C21 118.2(5) . . ?
O5 C20 C25 123.6(6) . . ?
C22 C21 C20 121.3(6) . . ?
C22 C21 O4 125.7(6) . . ?
O4 C21 C20 113.0(5) . . ?
C21 C22 H22 120.3 . . ?
C21 C22 C23 119.4(6) . . ?
C23 C22 H22 120.3 . . ?
C22 C23 H23 119.2 . . ?
C24 C23 C22 121.6(7) . . ?
C24 C23 H23 119.2 . . ?
C23 C24 H24 120.3 . . ?
C23 C24 C25 119.4(6) . . ?
C25 C24 H24 120.3 . . ?
C20 C25 C24 120.2(6) . . ?
C20 C25 C26 119.4(6) . . ?
C24 C25 C26 120.3(6) . . ?
N2 C26 C25 129.5(6) . . ?
N2 C26 O6 113.9(5) . . ?
O6 C26 C25 116.4(6) . . ?
C28 C27 H27 120.7 . . ?
C28 C27 C32 118.7(7) . . ?
C32 C27 H27 120.7 . . ?
C27 C28 N2 131.1(6) . . ?
C29 C28 C27 120.4(6) . . ?
C29 C28 N2 108.4(6) . . ?
C28 C29 C30 123.8(6) . . ?
C28 C29 O6 108.2(6) . . ?
C30 C29 O6 127.8(6) . . ?
C29 C30 H30 122.5 . . ?
C29 C30 C31 114.9(7) . . ?
C31 C30 H30 122.5 . . ?
C30 C31 H31 118.0 . . ?
C30 C31 C32 124.0(7) . . ?
C32 C31 H31 118.0 . . ?
C27 C32 C31 118.1(7) . . ?
C27 C32 C33 120.2(7) . . ?
C31 C32 C33 121.6(7) . . ?
C32 C33 C34 109.2(8) . . ?
C32 C33 C34A 113.5(14) . . ?
C32 C33 C36A 103.5(13) . . ?
C35 C33 C32 117.2(11) . . ?
C35 C33 C34 103.7(12) . . ?
C35 C33 C36 111.2(11) . . ?
C36 C33 C32 110.9(8) . . ?
C36 C33 C34 103.6(10) . . ?
C34A C33 C36A 110(2) . . ?
C35A C33 C32 107.5(18) . . ?
C35A C33 C34A 116(2) . . ?
C35A C33 C36A 105(2) . . ?
C33 C34 H34A 109.5 . . ?
C33 C34 H34B 109.5 . . ?
C33 C34 H34C 109.5 . . ?
H34A C34 H34B 109.5 . . ?
H34A C34 H34C 109.5 . . ?
H34B C34 H34C 109.5 . . ?
C33 C35 H35A 109.5 . . ?
C33 C35 H35B 109.5 . . ?
C33 C35 H35C 109.5 . . ?
H35A C35 H35B 109.5 . . ?
H35A C35 H35C 109.5 . . ?
H35B C35 H35C 109.5 . . ?
C33 C36 H36A 109.5 . . ?
C33 C36 H36B 109.5 . . ?
C33 C36 H36C 109.5 . . ?
H36A C36 H36B 109.5 . . ?
H36A C36 H36C 109.5 . . ?
H36B C36 H36C 109.5 . . ?
H37A C37 H37B 109.5 . . ?
H37A C37 H37C 109.5 . . ?
H37B C37 H37C 109.5 . . ?
O7 C37 H37A 109.5 . . ?
O7 C37 H37B 109.5 . . ?
O7 C37 H37C 109.5 . . ?
C43 C38 C39 117.2(6) . . ?
O8 C38 C39 119.8(6) . . ?
O8 C38 C43 123.0(6) . . ?
C40 C39 C38 122.1(6) . . ?
C40 C39 O7 124.6(6) . . ?
O7 C39 C38 113.3(6) . . ?
C39 C40 H40 120.2 . . ?
C39 C40 C41 119.6(7) . . ?
C41 C40 H40 120.2 . . ?
C40 C41 H41 119.9 . . ?
C42 C41 C40 120.2(7) . . ?
C42 C41 H41 119.9 . . ?
C41 C42 H42 119.6 . . ?
C41 C42 C43 120.8(7) . . ?
C43 C42 H42 119.6 . . ?
C38 C43 C44 121.7(6) . . ?
C42 C43 C38 119.9(6) . . ?
C42 C43 C44 118.4(6) . . ?
C43 C44 H44 117.0 . . ?
N3 C44 C43 126.1(6) . . ?
N3 C44 H44 117.0 . . ?
C46 C45 H45 119.8 . . ?
C54 C45 H45 119.8 . . ?
C54 C45 C46 120.3(7) . . ?
C45 C46 C47 122.5(6) . . ?
C45 C46 N3 123.0(6) . . ?
C47 C46 N3 114.3(6) . . ?
C46 C47 C48 117.6(6) . . ?
O9 C47 C46 119.5(6) . . ?
O9 C47 C48 123.0(6) . . ?
C47 C48 C49 120.6(6) . . ?
C53 C48 C47 118.3(6) . . ?
C53 C48 C49 121.0(6) . . ?
C48 C49 C50 110.8(6) . . ?
C48 C49 C51 113.3(6) . . ?
C48 C49 C52 109.3(6) . . ?
C50 C49 C51 106.7(6) . . ?
C52 C49 C50 109.4(6) . . ?
C52 C49 C51 107.2(6) . . ?
C49 C50 H50A 109.5 . . ?
C49 C50 H50B 109.5 . . ?
C49 C50 H50C 109.5 . . ?
H50A C50 H50B 109.5 . . ?
H50A C50 H50C 109.5 . . ?
H50B C50 H50C 109.5 . . ?
C49 C51 H51A 109.5 . . ?
C49 C51 H51B 109.5 . . ?
C49 C51 H51C 109.5 . . ?
H51A C51 H51B 109.5 . . ?
H51A C51 H51C 109.5 . . ?
H51B C51 H51C 109.5 . . ?
C49 C52 H52A 109.5 . . ?
C49 C52 H52B 109.5 . . ?
C49 C52 H52C 109.5 . . ?
H52A C52 H52B 109.5 . . ?
H52A C52 H52C 109.5 . . ?
H52B C52 H52C 109.5 . . ?
C48 C53 H53 118.1 . . ?
C48 C53 C54 123.7(6) . . ?
C54 C53 H53 118.1 . . ?
C45 C54 C53 117.4(6) . . ?
C45 C54 C55 122.5(7) . . ?
C53 C54 C55 120.1(6) . . ?
C56 C55 C54 112.2(6) . . ?
C56 C55 C57 108.9(8) . . ?
C56 C55 C58 108.8(8) . . ?
C57 C55 C54 107.9(7) . . ?
C58 C55 C54 109.3(7) . . ?
C58 C55 C57 109.6(8) . . ?
C55 C56 H56A 109.5 . . ?
C55 C56 H56B 109.5 . . ?
C55 C56 H56C 109.5 . . ?
H56A C56 H56B 109.5 . . ?
H56A C56 H56C 109.5 . . ?
H56B C56 H56C 109.5 . . ?
C55 C57 H57A 109.5 . . ?
C55 C57 H57B 109.5 . . ?
C55 C57 H57C 109.5 . . ?
H57A C57 H57B 109.5 . . ?
H57A C57 H57C 109.5 . . ?
H57B C57 H57C 109.5 . . ?
C55 C58 H58A 109.5 . . ?
C55 C58 H58B 109.5 . . ?
C55 C58 H58C 109.5 . . ?
H58A C58 H58B 109.5 . . ?
H58A C58 H58C 109.5 . . ?
H58B C58 H58C 109.5 . . ?
H59A C59 H59B 109.5 . . ?
H59A C59 H59C 109.5 . . ?
H59B C59 H59C 109.5 . . ?
O10 C59 H59A 109.5 . . ?
O10 C59 H59B 109.5 . . ?
O10 C59 H59C 109.5 . . ?
C65 C60 C61 117.3(6) . . ?
O11 C60 C61 119.2(6) . . ?
O11 C60 C65 123.5(6) . . ?
C62 C61 C60 121.5(7) . . ?
C62 C61 O10 126.1(6) . . ?
O10 C61 C60 112.4(6) . . ?
C61 C62 H62 119.7 . . ?
C61 C62 C63 120.7(7) . . ?
C63 C62 H62 119.7 . . ?
C62 C63 H63 120.3 . . ?
C64 C63 C62 119.5(8) . . ?
C64 C63 H63 120.3 . . ?
C63 C64 H64 118.8 . . ?
C63 C64 C65 122.4(7) . . ?
C65 C64 H64 118.8 . . ?
C60 C65 C64 118.6(7) . . ?
C60 C65 C66 122.1(6) . . ?
C64 C65 C66 119.3(6) . . ?
C65 C66 H66 117.3 . . ?
N4 C66 C65 125.5(6) . . ?
N4 C66 H66 117.3 . . ?
C68 C67 H67 119.8 . . ?
C68 C67 C76 120.3(8) . . ?
C76 C67 H67 119.8 . . ?
C67 C68 C69 121.7(7) . . ?
C67 C68 N4 124.8(7) . . ?
C69 C68 N4 113.4(5) . . ?
C68 C69 C70 119.2(6) . . ?
O12 C69 C68 119.2(6) . . ?
O12 C69 C70 121.7(6) . . ?
C69 C70 C71 120.5(6) . . ?
C75 C70 C69 116.4(7) . . ?
C75 C70 C71 123.1(7) . . ?
C70 C71 C72 112.3(6) . . ?
C70 C71 C73 110.0(6) . . ?
C70 C71 C74 110.8(6) . . ?
C72 C71 C73 106.9(6) . . ?
C74 C71 C72 106.8(7) . . ?
C74 C71 C73 109.9(6) . . ?
C71 C72 H72A 109.5 . . ?
C71 C72 H72B 109.5 . . ?
C71 C72 H72C 109.5 . . ?
H72A C72 H72B 109.5 . . ?
H72A C72 H72C 109.5 . . ?
H72B C72 H72C 109.5 . . ?
C71 C73 H73A 109.5 . . ?
C71 C73 H73B 109.5 . . ?
C71 C73 H73C 109.5 . . ?
H73A C73 H73B 109.5 . . ?
H73A C73 H73C 109.5 . . ?
H73B C73 H73C 109.5 . . ?
C71 C74 H74A 109.5 . . ?
C71 C74 H74B 109.5 . . ?
C71 C74 H74C 109.5 . . ?
H74A C74 H74B 109.5 . . ?
H74A C74 H74C 109.5 . . ?
H74B C74 H74C 109.5 . . ?
C70 C75 H75 117.6 . . ?
C76 C75 C70 124.8(7) . . ?
C76 C75 H75 117.6 . . ?
C67 C76 C77 121.5(8) . . ?
C75 C76 C67 117.4(7) . . ?
C75 C76 C77 121.1(7) . . ?
C76 C77 C80 111.8(8) . . ?
C78 C77 C76 109.3(7) . . ?
C78 C77 C80 104.9(10) . . ?
C79 C77 C76 108.2(10) . . ?
C79 C77 C78 112.3(10) . . ?
C79 C77 C80 110.4(10) . . ?
C77 C78 H78A 109.5 . . ?
C77 C78 H78B 109.5 . . ?
C77 C78 H78C 109.5 . . ?
H78A C78 H78B 109.5 . . ?
H78A C78 H78C 109.5 . . ?
H78B C78 H78C 109.5 . . ?
C77 C79 H79A 109.5 . . ?
C77 C79 H79B 109.5 . . ?
C77 C79 H79C 109.5 . . ?
H79A C79 H79B 109.5 . . ?
H79A C79 H79C 109.5 . . ?
H79B C79 H79C 109.5 . . ?
C77 C80 H80A 109.5 . . ?
C77 C80 H80B 109.5 . . ?
C77 C80 H80C 109.5 . . ?
H80A C80 H80B 109.5 . . ?
H80A C80 H80C 109.5 . . ?
H80B C80 H80C 109.5 . . ?
H81A C81 H81B 109.5 . . ?
H81A C81 H81C 109.5 . . ?
H81B C81 H81C 109.5 . . ?
O13 C81 H81A 109.5 . . ?
O13 C81 H81B 109.5 . . ?
O13 C81 H81C 109.5 . . ?
H82A C82 H82B 109.5 . . ?
H82A C82 H82C 109.5 . . ?
H82B C82 H82C 109.5 . . ?
O14 C82 H82A 109.5 . . ?
O14 C82 H82B 109.5 . . ?
O14 C82 H82C 109.5 . . ?
N3 Dy1 N2 77.26(17) . . ?
N3 Dy1 O14 130.60(16) . . ?
O1 Dy1 N2 155.84(16) . . ?
O1 Dy1 N3 79.30(16) . . ?
O1 Dy1 O14 71.14(15) . . ?
O2 Dy1 N2 127.97(15) . . ?
O2 Dy1 N3 131.77(16) . . ?
O2 Dy1 O1 66.19(13) . . ?
O2 Dy1 O14 68.91(14) . . ?
O5 Dy1 N2 68.74(15) . . ?
O5 Dy1 N3 145.95(16) . . ?
O5 Dy1 O1 134.69(14) . . ?
O5 Dy1 O2 74.58(14) . . ?
O5 Dy1 O14 74.34(15) . . ?
O8 Dy1 N2 83.32(17) . . ?
O8 Dy1 N3 71.08(15) . . ?
O8 Dy1 O1 83.61(16) . . ?
O8 Dy1 O2 72.47(15) . . ?
O8 Dy1 O5 105.78(15) . . ?
O8 Dy1 O14 139.80(15) . . ?
O9 Dy1 N2 82.82(16) . . ?
O9 Dy1 N3 68.02(16) . . ?
O9 Dy1 O1 93.85(15) . . ?
O9 Dy1 O2 143.02(15) . . ?
O9 Dy1 O5 104.91(15) . . ?
O9 Dy1 O8 138.75(15) . . ?
O9 Dy1 O14 75.34(15) . . ?
O14 Dy1 N2 130.05(16) . . ?
N1 Dy2 O4 153.71(16) . . ?
N4 Dy2 N1 77.49(18) . . ?
N4 Dy2 O4 78.51(16) . . ?
O2 Dy2 N1 72.08(15) . . ?
O2 Dy2 N4 136.32(17) . . ?
O2 Dy2 O4 120.67(13) . . ?
O2 Dy2 O13 70.11(14) . . ?
O5 Dy2 N1 141.87(16) . . ?
O5 Dy2 N4 140.62(17) . . ?
O5 Dy2 O2 74.64(14) . . ?
O5 Dy2 O4 62.66(14) . . ?
O5 Dy2 O13 76.33(15) . . ?
O11 Dy2 N1 88.67(17) . . ?
O11 Dy2 N4 72.15(16) . . ?
O11 Dy2 O2 76.51(15) . . ?
O11 Dy2 O4 73.85(15) . . ?
O11 Dy2 O5 101.23(15) . . ?
O11 Dy2 O13 146.00(15) . . ?
O12 Dy2 N1 101.22(17) . . ?
O12 Dy2 N4 68.18(17) . . ?
O12 Dy2 O2 147.75(16) . . ?
O12 Dy2 O4 79.46(16) . . ?
O12 Dy2 O5 96.99(15) . . ?
O12 Dy2 O11 135.61(16) . . ?
O12 Dy2 O13 77.66(15) . . ?
O13 Dy2 N1 75.29(17) . . ?
O13 Dy2 N4 130.53(16) . . ?
O13 Dy2 O4 129.55(14) . . ?
C8 N1 C12 105.2(6) . . ?
C8 N1 Dy2 126.3(4) . . ?
C12 N1 Dy2 126.6(4) . . ?
C26 N2 C28 105.5(5) . . ?
C26 N2 Dy1 118.5(4) . . ?
C28 N2 Dy1 129.9(4) . . ?
C44 N3 C46 121.1(5) . . ?
C44 N3 Dy1 128.1(4) . . ?
C46 N3 Dy1 110.6(4) . . ?
C66 N4 C68 122.4(6) . . ?
C66 N4 Dy2 123.2(5) . . ?
C68 N4 Dy2 113.7(4) . . ?
C1 O1 Dy1 121.8(4) . . ?
C5 O1 C1 117.4(5) . . ?
C5 O1 Dy1 119.3(3) . . ?
C6 O2 Dy1 120.9(3) . . ?
C6 O2 Dy2 134.6(4) . . ?
Dy2 O2 Dy1 103.77(16) . . ?
C11 O3 C8 104.4(5) . . ?
C19 O4 Dy2 127.5(4) . . ?
C21 O4 C19 116.6(5) . . ?
C21 O4 Dy2 114.8(4) . . ?
C20 O5 Dy1 127.4(3) . . ?
C20 O5 Dy2 124.0(3) . . ?
Dy1 O5 Dy2 106.75(16) . . ?
C26 O6 C29 103.9(5) . . ?
C39 O7 C37 116.9(6) . . ?
C38 O8 Dy1 130.6(4) . . ?
C47 O9 Dy1 121.1(4) . . ?
C61 O10 C59 116.5(6) . . ?
C60 O11 Dy2 124.6(4) . . ?
C69 O12 Dy2 122.8(4) . . ?
C81 O13 Dy2 125.0(4) . . ?
C81 O13 H13A 105.7(17) . . ?
Dy2 O13 H13A 121.7(17) . . ?
C82 O14 Dy1 130.4(4) . . ?
C82 O14 H14 107.8(15) . . ?
Dy1 O14 H14 120.4(15) . . ?
H0AD C0AA H0AE 109.5 . . ?
H0AD C0AA H0AF 109.5 . . ?
H0AE C0AA H0AF 109.5 . . ?
H0AA C0AA H0AB 109.5 . . ?
H0AA C0AA H0AC 109.5 . . ?
H0AB C0AA H0AC 109.5 . . ?
O1AA C0AA H0AD 109.5 . . ?
O1AA C0AA H0AE 109.5 . . ?
O1AA C0AA H0AF 109.4 . . ?
O2AA C0AA H0AA 109.5 . . ?
O2AA C0AA H0AB 109.5 . . ?
O2AA C0AA H0AC 109.4 . . ?
C0AA O1AA H1AA 109.5 . . ?
C0AA O2AA H2AA 109.5 . . ?
C3AA O0AA H0AG 109.5 . . ?
O0AA C3AA H3AA 120.2 . . ?
O0AA C3AA H3AB 109.6 . . ?
O0AA C3AA H3AC 97.8 . . ?
H3AA C3AA H3AB 109.4 . . ?
H3AA C3AA H3AC 109.4 . . ?
H3AB C3AA H3AC 109.5 . . ?
C33 C34A H34D 109.5 . . ?
C33 C34A H34E 109.5 . . ?
C33 C34A H34F 109.5 . . ?
H34D C34A H34E 109.5 . . ?
H34D C34A H34F 109.5 . . ?
H34E C34A H34F 109.5 . . ?
C33 C36A H36D 109.5 . . ?
C33 C36A H36E 109.5 . . ?
C33 C36A H36F 109.5 . . ?
H36D C36A H36E 109.5 . . ?
H36D C36A H36F 109.5 . . ?
H36E C36A H36F 109.5 . . ?
C33 C35A H35D 109.5 . . ?
C33 C35A H35E 109.5 . . ?
C33 C35A H35F 109.5 . . ?
H35D C35A H35E 109.5 . . ?
H35D C35A H35F 109.5 . . ?
H35E C35A H35F 109.5 . . ?
H1AB C1AA H1AC 109.5 . . ?
H1AB C1AA H1AD 109.5 . . ?
H1AC C1AA H1AD 109.5 . . ?
O3AA C1AA H1AB 109.5 . . ?
O3AA C1AA H1AC 109.5 . . ?
O3AA C1AA H1AD 109.5 . . ?
C1AA O3AA H3AD 109.5 . . ?

loop_
_geom_bond_atom_site_label_1
_geom_bond_atom_site_label_2
_geom_bond_distance
_geom_bond_site_symmetry_2
_geom_bond_publ_flag
C1 H1A 0.9800 . ?
C1 H1B 0.9800 . ?
C1 H1C 0.9800 . ?
C1 O1 1.435(7) . ?
C2 H2 0.9500 . ?
C2 C3 1.366(10) . ?
C2 C7 1.414(9) . ?
C3 H3 0.9500 . ?
C3 C4 1.404(10) . ?
C4 H4 0.9500 . ?
C4 C5 1.356(9) . ?
C5 C6 1.436(8) . ?
C5 O1 1.387(7) . ?
C6 C7 1.395(9) . ?
C6 O2 1.313(7) . ?
C7 C8 1.433(9) . ?
C8 N1 1.307(8) . ?
C8 O3 1.380(8) . ?
C9 H9 0.9500 . ?
C9 C10 1.374(11) . ?
C9 C14 1.386(11) . ?
C10 H10 0.9500 . ?
C10 C11 1.394(10) . ?
C11 C12 1.367(10) . ?
C11 O3 1.374(8) . ?
C12 C13 1.388(9) . ?
C12 N1 1.431(8) . ?
C13 H13 0.9500 . ?
C13 C14 1.407(9) . ?
C14 C15 1.522(10) . ?
C15 C16 1.507(12) . ?
C15 C17 1.527(11) . ?
C15 C18 1.551(11) . ?
C16 H16A 0.9800 . ?
C16 H16B 0.9800 . ?
C16 H16C 0.9800 . ?
C17 H17A 0.9800 . ?
C17 H17B 0.9800 . ?
C17 H17C 0.9800 . ?
C18 H18A 0.9800 . ?
C18 H18B 0.9800 . ?
C18 H18C 0.9800 . ?
C19 H19A 0.9800 . ?
C19 H19B 0.9800 . ?
C19 H19C 0.9800 . ?
C19 O4 1.442(7) . ?
C20 C21 1.410(9) . ?
C20 C25 1.388(9) . ?
C20 O5 1.327(7) . ?
C21 C22 1.373(9) . ?
C21 O4 1.379(7) . ?
C22 H22 0.9500 . ?
C22 C23 1.388(9) . ?
C23 H23 0.9500 . ?
C23 C24 1.353(9) . ?
C24 H24 0.9500 . ?
C24 C25 1.427(9) . ?
C25 C26 1.451(9) . ?
C26 N2 1.302(8) . ?
C26 O6 1.383(7) . ?
C27 H27 0.9500 . ?
C27 C28 1.385(9) . ?
C27 C32 1.392(9) . ?
C28 C29 1.371(9) . ?
C28 N2 1.405(8) . ?
C29 C30 1.373(9) . ?
C29 O6 1.395(7) . ?
C30 H30 0.9500 . ?
C30 C31 1.380(10) . ?
C31 H31 0.9500 . ?
C31 C32 1.409(10) . ?
C32 C33 1.521(10) . ?
C33 C34 1.569(14) . ?
C33 C35 1.490(13) . ?
C33 C36 1.518(13) . ?
C33 C34A 1.53(2) . ?
C33 C36A 1.550(19) . ?
C33 C35A 1.504(19) . ?
C34 H34A 0.9800 . ?
C34 H34B 0.9800 . ?
C34 H34C 0.9800 . ?
C35 H35A 0.9800 . ?
C35 H35B 0.9800 . ?
C35 H35C 0.9800 . ?
C36 H36A 0.9800 . ?
C36 H36B 0.9800 . ?
C36 H36C 0.9800 . ?
C37 H37A 0.9800 . ?
C37 H37B 0.9800 . ?
C37 H37C 0.9800 . ?
C37 O7 1.433(8) . ?
C38 C39 1.416(9) . ?
C38 C43 1.414(9) . ?
C38 O8 1.309(7) . ?
C39 C40 1.375(9) . ?
C39 O7 1.375(8) . ?
C40 H40 0.9500 . ?
C40 C41 1.398(10) . ?
C41 H41 0.9500 . ?
C41 C42 1.373(10) . ?
C42 H42 0.9500 . ?
C42 C43 1.406(9) . ?
C43 C44 1.443(9) . ?
C44 H44 0.9500 . ?
C44 N3 1.279(8) . ?
C45 H45 0.9500 . ?
C45 C46 1.391(9) . ?
C45 C54 1.383(9) . ?
C46 C47 1.395(9) . ?
C46 N3 1.428(8) . ?
C47 C48 1.427(9) . ?
C47 O9 1.328(7) . ?
C48 C49 1.524(10) . ?
C48 C53 1.387(9) . ?
C49 C50 1.540(10) . ?
C49 C51 1.543(9) . ?
C49 C52 1.530(10) . ?
C50 H50A 0.9800 . ?
C50 H50B 0.9800 . ?
C50 H50C 0.9800 . ?
C51 H51A 0.9800 . ?
C51 H51B 0.9800 . ?
C51 H51C 0.9800 . ?
C52 H52A 0.9800 . ?
C52 H52B 0.9800 . ?
C52 H52C 0.9800 . ?
C53 H53 0.9500 . ?
C53 C54 1.398(10) . ?
C54 C55 1.550(10) . ?
C55 C56 1.525(11) . ?
C55 C57 1.536(12) . ?
C55 C58 1.526(13) . ?
C56 H56A 0.9800 . ?
C56 H56B 0.9800 . ?
C56 H56C 0.9800 . ?
C57 H57A 0.9800 . ?
C57 H57B 0.9800 . ?
C57 H57C 0.9800 . ?
C58 H58A 0.9800 . ?
C58 H58B 0.9800 . ?
C58 H58C 0.9800 . ?
C59 H59A 0.9800 . ?
C59 H59B 0.9800 . ?
C59 H59C 0.9800 . ?
C59 O10 1.420(8) . ?
C60 C61 1.425(9) . ?
C60 C65 1.414(9) . ?
C60 O11 1.305(7) . ?
C61 C62 1.358(10) . ?
C61 O10 1.365(8) . ?
C62 H62 0.9500 . ?
C62 C63 1.392(11) . ?
C63 H63 0.9500 . ?
C63 C64 1.342(11) . ?
C64 H64 0.9500 . ?
C64 C65 1.415(10) . ?
C65 C66 1.433(10) . ?
C66 H66 0.9500 . ?
C66 N4 1.295(9) . ?
C67 H67 0.9500 . ?
C67 C68 1.381(9) . ?
C67 C76 1.397(11) . ?
C68 C69 1.402(9) . ?
C68 N4 1.411(8) . ?
C69 C70 1.423(9) . ?
C69 O12 1.335(7) . ?
C70 C71 1.523(10) . ?
C70 C75 1.399(10) . ?
C71 C72 1.537(10) . ?
C71 C73 1.540(10) . ?
C71 C74 1.533(10) . ?
C72 H72A 0.9800 . ?
C72 H72B 0.9800 . ?
C72 H72C 0.9800 . ?
C73 H73A 0.9800 . ?
C73 H73B 0.9800 . ?
C73 H73C 0.9800 . ?
C74 H74A 0.9800 . ?
C74 H74B 0.9800 . ?
C74 H74C 0.9800 . ?
C75 H75 0.9500 . ?
C75 C76 1.381(11) . ?
C76 C77 1.553(10) . ?
C77 C78 1.526(13) . ?
C77 C79 1.447(16) . ?
C77 C80 1.577(14) . ?
C78 H78A 0.9800 . ?
C78 H78B 0.9800 . ?
C78 H78C 0.9800 . ?
C79 H79A 0.9800 . ?
C79 H79B 0.9800 . ?
C79 H79C 0.9800 . ?
C80 H80A 0.9800 . ?
C80 H80B 0.9800 . ?
C80 H80C 0.9800 . ?
C81 H81A 0.9800 . ?
C81 H81B 0.9800 . ?
C81 H81C 0.9800 . ?
C81 O13 1.428(8) . ?
C82 H82A 0.9800 . ?
C82 H82B 0.9800 . ?
C82 H82C 0.9800 . ?
C82 O14 1.415(8) . ?
Dy1 N2 2.529(5) . ?
Dy1 N3 2.491(5) . ?
Dy1 O1 2.428(4) . ?
Dy1 O2 2.376(4) . ?
Dy1 O5 2.315(4) . ?
Dy1 O8 2.251(4) . ?
Dy1 O9 2.211(4) . ?
Dy1 O14 2.497(4) . ?
Dy2 N1 2.481(5) . ?
Dy2 N4 2.468(5) . ?
Dy2 O2 2.360(4) . ?
Dy2 O4 2.609(4) . ?
Dy2 O5 2.328(4) . ?
Dy2 O11 2.228(4) . ?
Dy2 O12 2.188(4) . ?
Dy2 O13 2.462(4) . ?
O13 H13A 0.881(10) . ?
O14 H14 0.872(9) . ?
C0AA H0AD 0.9799 . ?
C0AA H0AE 0.9803 . ?
C0AA H0AF 0.9801 . ?
C0AA H0AA 0.9801 . ?
C0AA H0AB 0.9801 . ?
C0AA H0AC 0.9800 . ?
C0AA O1AA 1.377(19) . ?
C0AA O2AA 1.38(2) . ?
O1AA H1AA 0.8400 . ?
O2AA H2AA 0.8400 . ?
O0AA H0AG 0.8400 . ?
O0AA C3AA 1.29(3) . ?
C3AA H3AA 0.9805 . ?
C3AA H3AB 0.9807 . ?
C3AA H3AC 0.9799 . ?
C34A H34D 0.9800 . ?
C34A H34E 0.9800 . ?
C34A H34F 0.9800 . ?
C36A H36D 0.9800 . ?
C36A H36E 0.9800 . ?
C36A H36F 0.9800 . ?
C35A H35D 0.9800 . ?
C35A H35E 0.9800 . ?
C35A H35F 0.9800 . ?
C1AA H1AB 0.9800 . ?
C1AA H1AC 0.9800 . ?
C1AA H1AD 0.9800 . ?
C1AA O3AA 1.31(3) . ?
O3AA H3AD 0.8400 . ?

loop_
_geom_hbond_atom_site_label_D
_geom_hbond_atom_site_label_H
_geom_hbond_atom_site_label_A
_geom_hbond_distance_DH
_geom_hbond_distance_HA
_geom_hbond_distance_DA
_geom_hbond_angle_DHA
_geom_hbond_site_symmetry_A
_geom_hbond_publ_flag
C50 H50A O9 0.98 2.35 3.033(8) 126.3 . yes
C52 H52C O9 0.98 2.38 3.058(8) 125.6 . yes
C73 H73C O12 0.98 2.41 3.071(8) 123.9 . yes
C74 H74A O12 0.98 2.33 2.981(9) 123.5 . yes
O13 H13A O7 0.881(10) 2.32(2) 3.126(6) 152(5) . yes
O13 H13A O8 0.881(10) 2.09(4) 2.773(6) 134(5) . yes
O14 H14 O10 0.872(9) 2.25(2) 3.093(7) 162(6) . yes
O14 H14 O11 0.872(9) 2.33(6) 2.950(6) 128(6) . yes

loop_
_geom_torsion_atom_site_label_1
_geom_torsion_atom_site_label_2
_geom_torsion_atom_site_label_3
_geom_torsion_atom_site_label_4
_geom_torsion
_geom_torsion_site_symmetry_1
_geom_torsion_site_symmetry_2
_geom_torsion_site_symmetry_3
_geom_torsion_site_symmetry_4
_geom_torsion_publ_flag
C2 C3 C4 C5 0.2(13) . . . . ?
C2 C7 C8 N1 -175.5(8) . . . . ?
C2 C7 C8 O3 9.4(10) . . . . ?
C3 C2 C7 C6 1.6(12) . . . . ?
C3 C2 C7 C8 -177.4(8) . . . . ?
C3 C4 C5 C6 -3.1(12) . . . . ?
C3 C4 C5 O1 177.4(7) . . . . ?
C4 C5 C6 C7 5.1(10) . . . . ?
C4 C5 C6 O2 -175.0(7) . . . . ?
C4 C5 O1 C1 18.7(10) . . . . ?
C4 C5 O1 Dy1 -175.2(6) . . . . ?
C5 C6 C7 C2 -4.2(10) . . . . ?
C5 C6 C7 C8 174.7(6) . . . . ?
C5 C6 O2 Dy1 -12.7(8) . . . . ?
C5 C6 O2 Dy2 155.7(4) . . . . ?
C6 C5 O1 C1 -160.8(6) . . . . ?
C6 C5 O1 Dy1 5.3(7) . . . . ?
C6 C7 C8 N1 5.5(12) . . . . ?
C6 C7 C8 O3 -169.5(6) . . . . ?
C7 C2 C3 C4 0.6(13) . . . . ?
C7 C6 O2 Dy1 167.3(5) . . . . ?
C7 C6 O2 Dy2 -24.3(10) . . . . ?
C7 C8 N1 C12 -175.1(7) . . . . ?
C7 C8 N1 Dy2 19.6(11) . . . . ?
C7 C8 O3 C11 176.6(6) . . . . ?
C9 C10 C11 C12 1.7(13) . . . . ?
C9 C10 C11 O3 -179.2(8) . . . . ?
C9 C14 C15 C16 161.6(8) . . . . ?
C9 C14 C15 C17 -78.8(10) . . . . ?
C9 C14 C15 C18 40.0(11) . . . . ?
C10 C9 C14 C13 1.1(13) . . . . ?
C10 C9 C14 C15 176.1(9) . . . . ?
C10 C11 C12 C13 -0.4(13) . . . . ?
C10 C11 C12 N1 -179.5(8) . . . . ?
C10 C11 O3 C8 179.6(9) . . . . ?
C11 C12 C13 C14 -0.6(11) . . . . ?
C11 C12 N1 C8 -0.8(8) . . . . ?
C11 C12 N1 Dy2 164.4(5) . . . . ?
C12 C11 O3 C8 -1.2(8) . . . . ?
C12 C13 C14 C9 0.3(10) . . . . ?
C12 C13 C14 C15 -174.8(6) . . . . ?
C13 C12 N1 C8 -179.7(7) . . . . ?
C13 C12 N1 Dy2 -14.5(11) . . . . ?
C13 C14 C15 C16 -23.4(10) . . . . ?
C13 C14 C15 C17 96.1(9) . . . . ?
C13 C14 C15 C18 -145.0(7) . . . . ?
C14 C9 C10 C11 -2.1(14) . . . . ?
C20 C21 C22 C23 -2.1(10) . . . . ?
C20 C21 O4 C19 -172.1(5) . . . . ?
C20 C21 O4 Dy2 19.0(6) . . . . ?
C20 C25 C26 N2 4.9(10) . . . . ?
C20 C25 C26 O6 -169.0(5) . . . . ?
C21 C20 C25 C24 -1.4(9) . . . . ?
C21 C20 C25 C26 173.1(6) . . . . ?
C21 C20 O5 Dy1 138.3(5) . . . . ?
C21 C20 O5 Dy2 -23.8(8) . . . . ?
C21 C22 C23 C24 0.3(11) . . . . ?
C22 C21 O4 C19 7.1(9) . . . . ?
C22 C21 O4 Dy2 -161.9(5) . . . . ?
C22 C23 C24 C25 0.9(11) . . . . ?
C23 C24 C25 C20 -0.3(10) . . . . ?
C23 C24 C25 C26 -174.8(6) . . . . ?
C24 C25 C26 N2 179.4(6) . . . . ?
C24 C25 C26 O6 5.5(9) . . . . ?
C25 C20 C21 C22 2.7(9) . . . . ?
C25 C20 C21 O4 -178.1(5) . . . . ?
C25 C20 O5 Dy1 -43.5(8) . . . . ?
C25 C20 O5 Dy2 154.4(5) . . . . ?
C25 C26 N2 C28 -169.9(6) . . . . ?
C25 C26 N2 Dy1 34.9(8) . . . . ?
C25 C26 O6 C29 173.1(5) . . . . ?
C27 C28 C29 C30 2.5(10) . . . . ?
C27 C28 C29 O6 -173.0(6) . . . . ?
C27 C28 N2 C26 171.7(7) . . . . ?
C27 C28 N2 Dy1 -37.0(10) . . . . ?
C27 C32 C33 C34 61.0(11) . . . . ?
C27 C32 C33 C35 178.4(13) . . . . ?
C27 C32 C33 C36 -52.5(13) . . . . ?
C27 C32 C33 C34A 18(2) . . . . ?
C27 C32 C33 C36A -101(2) . . . . ?
C27 C32 C33 C35A 149(2) . . . . ?
C28 C27 C32 C31 -1.3(10) . . . . ?
C28 C27 C32 C33 175.5(6) . . . . ?
C28 C29 C30 C31 -1.3(11) . . . . ?
C28 C29 O6 C26 -1.5(7) . . . . ?
C29 C28 N2 C26 -4.9(7) . . . . ?
C29 C28 N2 Dy1 146.4(5) . . . . ?
C29 C30 C31 C32 -1.3(11) . . . . ?
C30 C29 O6 C26 -176.8(7) . . . . ?
C30 C31 C32 C27 2.6(12) . . . . ?
C30 C31 C32 C33 -174.1(7) . . . . ?
C31 C32 C33 C34 -122.3(10) . . . . ?
C31 C32 C33 C35 -4.9(16) . . . . ?
C31 C32 C33 C36 124.2(11) . . . . ?
C31 C32 C33 C34A -165(2) . . . . ?
C31 C32 C33 C36A 76(2) . . . . ?
C31 C32 C33 C35A -35(2) . . . . ?
C32 C27 C28 C29 -1.1(10) . . . . ?
C32 C27 C28 N2 -177.3(6) . . . . ?
C38 C39 C40 C41 -1.2(11) . . . . ?
C38 C39 O7 C37 167.9(6) . . . . ?
C38 C43 C44 N3 -12.2(11) . . . . ?
C39 C38 C43 C42 -5.3(10) . . . . ?
C39 C38 C43 C44 176.1(6) . . . . ?
C39 C38 O8 Dy1 -131.9(5) . . . . ?
C39 C40 C41 C42 -1.0(11) . . . . ?
C40 C39 O7 C37 -13.7(10) . . . . ?
C40 C41 C42 C43 -0.2(11) . . . . ?
C41 C42 C43 C38 3.4(11) . . . . ?
C41 C42 C43 C44 -178.0(7) . . . . ?
C42 C43 C44 N3 169.2(7) . . . . ?
C43 C38 C39 C40 4.3(10) . . . . ?
C43 C38 C39 O7 -177.3(6) . . . . ?
C43 C38 O8 Dy1 47.8(9) . . . . ?
C43 C44 N3 C46 174.0(6) . . . . ?
C43 C44 N3 Dy1 -10.8(10) . . . . ?
C45 C46 C47 C48 4.5(10) . . . . ?
C45 C46 C47 O9 -175.5(6) . . . . ?
C45 C46 N3 C44 -25.9(10) . . . . ?
C45 C46 N3 Dy1 158.1(6) . . . . ?
C45 C54 C55 C56 1.6(12) . . . . ?
C45 C54 C55 C57 121.6(8) . . . . ?
C45 C54 C55 C58 -119.2(9) . . . . ?
C46 C45 C54 C53 -0.7(11) . . . . ?
C46 C45 C54 C55 178.1(7) . . . . ?
C46 C47 C48 C49 174.8(6) . . . . ?
C46 C47 C48 C53 -2.3(9) . . . . ?
C46 C47 O9 Dy1 21.5(8) . . . . ?
C47 C46 N3 C44 158.4(6) . . . . ?
C47 C46 N3 Dy1 -17.6(7) . . . . ?
C47 C48 C49 C50 61.2(8) . . . . ?
C47 C48 C49 C51 -178.9(6) . . . . ?
C47 C48 C49 C52 -59.4(8) . . . . ?
C47 C48 C53 C54 -1.4(11) . . . . ?
C48 C47 O9 Dy1 -158.5(5) . . . . ?
C48 C53 C54 C45 2.9(11) . . . . ?
C48 C53 C54 C55 -175.9(7) . . . . ?
C49 C48 C53 C54 -178.4(7) . . . . ?
C53 C48 C49 C50 -121.8(7) . . . . ?
C53 C48 C49 C51 -2.0(10) . . . . ?
C53 C48 C49 C52 117.5(7) . . . . ?
C53 C54 C55 C56 -179.7(8) . . . . ?
C53 C54 C55 C57 -59.7(10) . . . . ?
C53 C54 C55 C58 59.5(10) . . . . ?
C54 C45 C46 C47 -3.1(11) . . . . ?
C54 C45 C46 N3 -178.4(6) . . . . ?
C60 C61 C62 C63 2.1(13) . . . . ?
C60 C61 O10 C59 -179.0(7) . . . . ?
C60 C65 C66 N4 -16.1(13) . . . . ?
C61 C60 C65 C64 -0.6(11) . . . . ?
C61 C60 C65 C66 -176.8(7) . . . . ?
C61 C60 O11 Dy2 -132.1(5) . . . . ?
C61 C62 C63 C64 -0.1(15) . . . . ?
C62 C61 O10 C59 1.7(11) . . . . ?
C62 C63 C64 C65 -2.3(16) . . . . ?
C63 C64 C65 C60 2.6(14) . . . . ?
C63 C64 C65 C66 178.9(9) . . . . ?
C64 C65 C66 N4 167.7(8) . . . . ?
C65 C60 C61 C62 -1.7(11) . . . . ?
C65 C60 C61 O10 178.9(6) . . . . ?
C65 C60 O11 Dy2 48.5(9) . . . . ?
C65 C66 N4 C68 173.1(7) . . . . ?
C65 C66 N4 Dy2 -17.2(11) . . . . ?
C67 C68 C69 C70 -5.5(11) . . . . ?
C67 C68 C69 O12 176.1(7) . . . . ?
C67 C68 N4 C66 -18.2(12) . . . . ?
C67 C68 N4 Dy2 171.2(7) . . . . ?
C67 C76 C77 C78 122.5(11) . . . . ?
C67 C76 C77 C79 -114.9(12) . . . . ?
C67 C76 C77 C80 6.8(15) . . . . ?
C68 C67 C76 C75 1.9(14) . . . . ?
C68 C67 C76 C77 -177.2(9) . . . . ?
C68 C69 C70 C71 -176.8(7) . . . . ?
C68 C69 C70 C75 5.3(11) . . . . ?
C68 C69 O12 Dy2 18.6(9) . . . . ?
C69 C68 N4 C66 164.6(7) . . . . ?
C69 C68 N4 Dy2 -6.0(8) . . . . ?
C69 C70 C71 C72 176.6(7) . . . . ?
C69 C70 C71 C73 -64.5(9) . . . . ?
C69 C70 C71 C74 57.3(9) . . . . ?
C69 C70 C75 C76 -1.6(13) . . . . ?
C70 C69 O12 Dy2 -159.7(5) . . . . ?
C70 C75 C76 C67 -2.0(14) . . . . ?
C70 C75 C76 C77 177.1(9) . . . . ?
C71 C70 C75 C76 -179.5(8) . . . . ?
C75 C70 C71 C72 -5.6(11) . . . . ?
C75 C70 C71 C73 113.3(8) . . . . ?
C75 C70 C71 C74 -124.9(8) . . . . ?
C75 C76 C77 C78 -56.5(14) . . . . ?
C75 C76 C77 C79 66.0(13) . . . . ?
C75 C76 C77 C80 -172.2(10) . . . . ?
C76 C67 C68 C69 1.9(13) . . . . ?
C76 C67 C68 N4 -175.2(8) . . . . ?
N1 C8 O3 C11 0.7(8) . . . . ?
N1 C12 C13 C14 178.2(7) . . . . ?
N2 C26 O6 C29 -1.7(7) . . . . ?
N2 C28 C29 C30 179.5(6) . . . . ?
N2 C28 C29 O6 3.9(7) . . . . ?
N3 C46 C47 C48 -179.8(6) . . . . ?
N3 C46 C47 O9 0.2(9) . . . . ?
N4 C68 C69 C70 171.8(6) . . . . ?
N4 C68 C69 O12 -6.5(10) . . . . ?
O1 C5 C6 C7 -175.4(6) . . . . ?
O1 C5 C6 O2 4.6(9) . . . . ?
O2 C6 C7 C2 175.9(7) . . . . ?
O2 C6 C7 C8 -5.2(11) . . . . ?
O3 C8 N1 C12 0.0(8) . . . . ?
O3 C8 N1 Dy2 -165.2(4) . . . . ?
O3 C11 C12 C13 -179.7(6) . . . . ?
O3 C11 C12 N1 1.2(8) . . . . ?
O4 C21 C22 C23 178.8(6) . . . . ?
O5 C20 C21 C22 -179.0(6) . . . . ?
O5 C20 C21 O4 0.2(8) . . . . ?
O5 C20 C25 C24 -179.6(6) . . . . ?
O5 C20 C25 C26 -5.1(9) . . . . ?
O6 C26 N2 C28 4.1(7) . . . . ?
O6 C26 N2 Dy1 -151.1(4) . . . . ?
O6 C29 C30 C31 173.3(7) . . . . ?
O7 C39 C40 C41 -179.4(7) . . . . ?
O8 C38 C39 C40 -176.0(6) . . . . ?
O8 C38 C39 O7 2.4(9) . . . . ?
O8 C38 C43 C42 175.0(6) . . . . ?
O8 C38 C43 C44 -3.6(10) . . . . ?
O9 C47 C48 C49 -5.2(10) . . . . ?
O9 C47 C48 C53 177.7(6) . . . . ?
O10 C61 C62 C63 -178.6(8) . . . . ?
O11 C60 C61 C62 178.8(7) . . . . ?
O11 C60 C61 O10 -0.5(9) . . . . ?
O11 C60 C65 C64 178.9(7) . . . . ?
O11 C60 C65 C66 2.7(12) . . . . ?
O12 C69 C70 C71 1.5(11) . . . . ?
O12 C69 C70 C75 -176.5(7) . . . . ?

loop_
_platon_squeeze_void_nr
_platon_squeeze_void_average_x
_platon_squeeze_void_average_y
_platon_squeeze_void_average_z
_platon_squeeze_void_volume
_platon_squeeze_void_count_electrons
_platon_squeeze_void_content
1 0.000 0.250 1.125 279 8 ' '
2 0.000 0.750 -0.125 279 8 ' '
3 0.014 0.033 0.079 18 1 ' '
4 0.014 0.533 0.921 18 0 ' '
5 0.010 0.382 0.521 7 0 ' '
6 0.010 0.882 0.479 7 0 ' '
7 0.064 0.378 0.123 20 1 ' '
8 0.064 0.878 0.877 21 1 ' '
9 0.128 0.186 0.127 21 1 ' '
10 0.128 0.686 0.873 21 1 ' '
11 0.132 0.240 0.729 7 0 ' '
12 0.132 0.740 0.271 7 0 ' '
13 0.217 0.264 0.171 18 0 ' '
14 0.217 0.764 0.829 18 1 ' '
15 0.282 0.236 0.329 18 1 ' '
16 0.282 0.736 0.671 17 0 ' '
17 0.372 0.314 0.373 20 1 ' '
18 0.372 0.814 0.627 21 1 ' '
19 0.368 0.260 0.771 7 0 ' '
20 0.368 0.760 0.229 7 0 ' '
21 0.436 0.122 0.377 21 1 ' '
22 0.436 0.622 0.623 20 1 ' '
23 0.500 0.250 0.375 279 8 ' '
24 0.500 0.750 0.625 279 8 ' '
25 0.486 0.467 0.421 17 0 ' '
26 0.486 0.967 0.579 18 1 ' '
27 0.490 0.118 0.979 7 0 ' '
28 0.490 0.618 0.021 7 0 ' '
29 0.514 0.033 0.421 18 0 ' '
30 0.514 0.533 0.579 18 1 ' '
31 0.510 0.382 0.979 7 0 ' '
32 0.510 0.882 0.021 7 0 ' '
33 0.564 0.378 0.377 21 1 ' '
34 0.564 0.878 0.623 20 1 ' '
35 0.628 0.186 0.373 21 1 ' '
36 0.628 0.686 0.627 21 1 ' '
37 0.632 0.240 0.771 7 0 ' '
38 0.632 0.740 0.229 7 0 ' '
39 0.717 0.264 0.329 18 1 ' '
40 0.717 0.764 0.671 18 0 ' '
41 0.782 0.236 0.171 17 0 ' '
42 0.782 0.736 0.829 18 1 ' '
43 0.872 0.314 0.127 21 1 ' '
44 0.872 0.814 0.873 20 1 ' '
45 0.868 0.260 0.729 7 0 ' '
46 0.868 0.760 0.271 7 0 ' '
47 0.936 0.122 0.123 20 1 ' '
48 0.936 0.622 0.877 21 1 ' '
49 0.986 0.467 0.079 18 1 ' '
50 0.986 0.967 0.921 17 0 ' '
51 0.990 0.118 0.521 7 0 ' '
52 0.990 0.618 0.479 7 0 ' '
